data_7721001
loop_
_publ_author_name
'Vinogradov, Mikhail M.'
'Nelyubina, Yulia V.'
'Godovikov, Ivan A.'
'Godovikova, Maria I.'
'Kharitonov, Vladimir B.'
'Podyacheva, Evgeniya S.'
'Rodionov, Alexey N.'

_publ_section_title
;
 Rhodacarborane complexes with a triphenylphosphonium substituent as
 efficient catalysts for on-water transfer hydrogenation of carbonyl
 compounds.
;
_journal_issue 21
_journal_name_full 'Dalton transactions (Cambridge, England : 2003)'
_journal_page_first 8332
_journal_page_last 8342
_journal_paper_doi 10.1039/d6dt00999a
_journal_volume 55
_journal_year 2026
_chemical_formula_moiety 'C42 H49 B9 P Rh'
_chemical_formula_sum 'C42 H49 B9 P Rh'
_chemical_formula_weight 784.98
_space_group_crystal_system monoclinic
_space_group_IT_number 14
_space_group_name_Hall '-P 2ybc'
_space_group_name_H-M_alt 'P 1 21/c 1'
_atom_sites_solution_hydrogens mixed
_atom_sites_solution_primary dual
_audit_creation_date 2026-01-27
_audit_creation_method
;
Olex2 1.5
(compiled 2025.07.13 svn.rb7424aed for OlexSys, GUI svn.r7314)
;
_audit_update_record
;
2026-01-27 deposited with the CCDC.	2026-05-04 downloaded from the CCDC.
;
_cell_angle_alpha 90
_cell_angle_beta 92.3190(10)
_cell_angle_gamma 90
_cell_formula_units_Z 8
_cell_length_a 10.5003(2)
_cell_length_b 19.6990(3)
_cell_length_c 36.9753(5)
_cell_measurement_reflns_used 9977
_cell_measurement_temperature 100
_cell_measurement_theta_max 30.45
_cell_measurement_theta_min 2.20
_cell_volume 7641.9(2)
_computing_molecular_graphics 'Olex2 1.5 (Dolomanov et al., 2009)'
_computing_publication_material 'Olex2 1.5 (Dolomanov et al., 2009)'
_computing_structure_refinement 'XL  (Sheldrick, 2008)'
_computing_structure_solution 'SHELXT 2014/4 (Sheldrick, 2014)'
_diffrn_ambient_temperature 100
_diffrn_measured_fraction_theta_full 1.000
_diffrn_measured_fraction_theta_max 1.000
_diffrn_measurement_device_type 'Bruker Quest D8'
_diffrn_measurement_method '\f and \w scans'
_diffrn_radiation_monochromator graphite
_diffrn_radiation_type MoK\a
_diffrn_radiation_wavelength 0.71073
_diffrn_reflns_av_R_equivalents 0.0738
_diffrn_reflns_av_unetI/netI 0.0589
_diffrn_reflns_Laue_measured_fraction_full 1.000
_diffrn_reflns_Laue_measured_fraction_max 1.000
_diffrn_reflns_limit_h_max 13
_diffrn_reflns_limit_h_min -13
_diffrn_reflns_limit_k_max 26
_diffrn_reflns_limit_k_min -22
_diffrn_reflns_limit_l_max 48
_diffrn_reflns_limit_l_min -48
_diffrn_reflns_number 94179
_diffrn_reflns_point_group_measured_fraction_full 1.000
_diffrn_reflns_point_group_measured_fraction_max 1.000
_diffrn_reflns_theta_full 25.242
_diffrn_reflns_theta_max 27.999
_diffrn_reflns_theta_min 1.941
_diffrn_source_current 1.4
_diffrn_source_power 0.07
_diffrn_source_voltage 50.0
_diffrn_standards_number 0
_exptl_absorpt_coefficient_mu 0.521
_exptl_absorpt_correction_T_max 0.3368
_exptl_absorpt_correction_T_min 0.2840
_exptl_absorpt_correction_type multi-scan
_exptl_absorpt_process_details
;
SADABS-2016/2 (Bruker,2016/2) was used for absorption correction.
wR2(int) was 0.1304 before and 0.0644 after correction.
The Ratio of minimum to maximum transmission is 0.8432.
The \l/2 correction factor is Not present.
;
_exptl_crystal_colour orange
_exptl_crystal_colour_primary orange
_exptl_crystal_density_diffrn 1.365
_exptl_crystal_description prism
_exptl_crystal_F_000 3248
_exptl_crystal_size_max 0.35
_exptl_crystal_size_mid 0.25
_exptl_crystal_size_min 0.15
_refine_diff_density_max 0.441
_refine_diff_density_min -0.581
_refine_diff_density_rms 0.084
_refine_ls_extinction_method none
_refine_ls_goodness_of_fit_ref 1.027
_refine_ls_hydrogen_treatment mixed
_refine_ls_matrix_type full
_refine_ls_number_parameters 1051
_refine_ls_number_reflns 18433
_refine_ls_number_restraints 0
_refine_ls_restrained_S_all 1.027
_refine_ls_R_factor_all 0.0579
_refine_ls_R_factor_gt 0.0385
_refine_ls_shift/su_max 0.002
_refine_ls_shift/su_mean 0.000
_refine_ls_structure_factor_coef Fsqd
_refine_ls_weighting_details 'w=1/[\s^2^(Fo^2^)+(0.0237P)^2^+5.3619P] where P=(Fo^2^+2Fc^2^)/3'
_refine_ls_weighting_scheme calc
_refine_ls_wR_factor_gt 0.0749
_refine_ls_wR_factor_ref 0.0823
_reflns_Friedel_coverage 0.000
_reflns_number_gt 14452
_reflns_number_total 18433
_reflns_threshold_expression 'I > 2\s(I)'
_cod_data_source_file d6dt00999a2.cif
_cod_data_source_block 6
_cod_depositor_comments 'Adding full bibliography for 7721000--7721002.cif.'
_cod_database_code 7721001
_shelxl_version_number 2014/6
_shelx_space_group_comment
;
The symmetry employed for this shelxl refinement is uniquely defined
by the following loop, which should always be used as a source of
symmetry information in preference to the above space-group names.
They are only intended as comments.
;
_shelx_estimated_absorpt_t_max 0.926
_shelx_estimated_absorpt_t_min 0.839
_olex2_refinement_description
;
1. Fixed Uiso
 At 1.2 times of:
  All C(H) groups, All C(H,H) groups
2.a Secondary CH2 refined with riding coordinates:
 C13(H13A,H13B), C13A(H13C,H13D), C20A(H20C,H20D), C20(H20A,H20B), C27A(H27C,
 H27D), C27(H27A,H27B), C28A(H28C,H28D), C28(H28A,H28B), C31A(H31C,H31D),
 C31(H31A,H31B), C32A(H32C,H32D), C32(H32A,H32B)
2.b Aromatic/amide H refined with riding coordinates:
 C15(H15), C15A(H15A), C16(H16), C16A(H16A), C17(H17), C17A(H17A), C18A(H18A),
 C18(H18), C19A(H19A), C19(H19), C22A(H22A), C22(H22), C23A(H23A), C23(H23),
 C24(H24), C24A(H24A), C25A(H25A), C25(H25), C26(H26), C26A(H26A), C37(H37),
 C37A(H37A), C38(H38), C38A(H38A), C39A(H39A), C39(H39), C40(H40), C40A(H40A),
 C41(H41), C41A(H41A), C43A(H43A), C43(H43), C44A(H44A), C44(H44), C45A(H45A),
 C45(H45), C46(H46), C46A(H46A), C47(H47), C47A(H47A), C49A(H49A), C49(H49),
 C50(H50), C50A(H50A), C51A(H51A), C51(H51), C52(H52), C52A(H52A), C53A(H53A),
 C53(H53)
;
_olex2_submission_special_instructions 'No special instructions were received'

loop_
_space_group_symop_operation_xyz
'x, y, z'
'-x, y+1/2, -z+1/2'
'-x, -y, -z'
'x, -y-1/2, z-1/2'

loop_
_atom_site_label
_atom_site_type_symbol
_atom_site_fract_x
_atom_site_fract_y
_atom_site_fract_z
_atom_site_U_iso_or_equiv
_atom_site_adp_type
_atom_site_occupancy
_atom_site_site_symmetry_order
_atom_site_calc_flag
_atom_site_refinement_flags_posn
_atom_site_refinement_flags_adp
_atom_site_refinement_flags_occupancy
_atom_site_disorder_assembly
_atom_site_disorder_group
Rh3 Rh 1.03678(2) 0.87888(2) 0.39450(2) 0.01208(5) Uani 1 1 d . . . . .
Rh3A Rh 0.26637(2) 0.29587(2) 0.35612(2) 0.01157(5) Uani 1 1 d . . . . .
P35 P 0.87603(6) 0.71865(3) 0.37848(2) 0.01302(13) Uani 1 1 d . . . . .
P35A P 0.48972(6) 0.43547(3) 0.37677(2) 0.01246(13) Uani 1 1 d . . . . .
C1 C 1.1582(2) 0.89032(11) 0.34184(6) 0.0119(5) Uani 1 1 d . . . . .
C1A C 0.2574(2) 0.24217(12) 0.41373(6) 0.0131(5) Uani 1 1 d . . . . .
C2 C 1.0290(2) 0.93195(12) 0.33702(6) 0.0133(5) Uani 1 1 d . . . . .
C2A C 0.1397(2) 0.29218(12) 0.40733(6) 0.0127(5) Uani 1 1 d . . . . .
C13 C 1.0358(2) 1.01018(12) 0.34069(7) 0.0160(5) Uani 1 1 d . . . . .
H13A H 1.0484 1.0213 0.3667 0.019 Uiso 1 1 calc R U . . .
H13B H 1.1125 1.0260 0.3284 0.019 Uiso 1 1 calc R U . . .
C13A C 0.0080(2) 0.26585(13) 0.39353(6) 0.0164(5) Uani 1 1 d . . . . .
H13C H -0.0337 0.3031 0.3795 0.020 Uiso 1 1 calc R U . . .
H13D H 0.0233 0.2287 0.3762 0.020 Uiso 1 1 calc R U . . .
C14 C 0.9232(2) 1.05042(12) 0.32586(7) 0.0172(5) Uani 1 1 d . . . . .
C14A C -0.0877(2) 0.23989(13) 0.41995(6) 0.0169(5) Uani 1 1 d . . . . .
C15 C 0.8190(3) 1.06456(13) 0.34673(7) 0.0233(6) Uani 1 1 d . . . . .
H15 H 0.8147 1.0449 0.3701 0.028 Uiso 1 1 calc R U . . .
C15A C -0.1633(2) 0.28378(13) 0.43943(7) 0.0212(6) Uani 1 1 d . . . . .
H15A H -0.1488 0.3313 0.4383 0.025 Uiso 1 1 calc R U . . .
C16 C 0.7218(3) 1.10664(14) 0.33416(9) 0.0318(7) Uani 1 1 d . . . . .
H16 H 0.6526 1.1165 0.3491 0.038 Uiso 1 1 calc R U . . .
C16A C -0.2590(3) 0.25924(15) 0.46043(7) 0.0260(6) Uani 1 1 d . . . . .
H16A H -0.3092 0.2898 0.4737 0.031 Uiso 1 1 calc R U . . .
C17 C 0.7250(3) 1.13462(14) 0.29972(9) 0.0337(8) Uani 1 1 d . . . . .
H17 H 0.6584 1.1637 0.2911 0.040 Uiso 1 1 calc R U . . .
C17A C -0.2817(3) 0.18988(15) 0.46212(7) 0.0267(6) Uani 1 1 d . . . . .
H17A H -0.3480 0.1729 0.4764 0.032 Uiso 1 1 calc R U . . .
C18A C -0.2078(3) 0.14570(14) 0.44302(7) 0.0259(6) Uani 1 1 d . . . . .
H18A H -0.2229 0.0982 0.4441 0.031 Uiso 1 1 calc R U . . .
C18 C 0.8253(3) 1.11988(13) 0.27826(8) 0.0317(7) Uani 1 1 d . . . . .
H18 H 0.8271 1.1381 0.2545 0.038 Uiso 1 1 calc R U . . .
C19A C -0.1116(3) 0.17074(13) 0.42226(7) 0.0206(6) Uani 1 1 d . . . . .
H19A H -0.0609 0.1399 0.4093 0.025 Uiso 1 1 calc R U . . .
C19 C 0.9241(3) 1.07830(13) 0.29122(7) 0.0239(6) Uani 1 1 d . . . . .
H19 H 0.9933 1.0688 0.2762 0.029 Uiso 1 1 calc R U . . .
C20A C 0.2320(2) 0.16491(12) 0.40936(6) 0.0156(5) Uani 1 1 d . . . . .
H20C H 0.1564 0.1533 0.4233 0.019 Uiso 1 1 calc R U . . .
H20D H 0.2098 0.1558 0.3835 0.019 Uiso 1 1 calc R U . . .
C20 C 1.2832(2) 0.92578(12) 0.35406(6) 0.0152(5) Uani 1 1 d . . . . .
H20A H 1.2604 0.9688 0.3660 0.018 Uiso 1 1 calc R U . . .
H20B H 1.3259 0.8968 0.3728 0.018 Uiso 1 1 calc R U . . .
C21A C 0.3401(2) 0.11739(12) 0.42125(7) 0.0165(5) Uani 1 1 d . . . . .
C21 C 1.3803(2) 0.94234(12) 0.32619(6) 0.0141(5) Uani 1 1 d . . . . .
C22A C 0.3694(3) 0.10643(12) 0.45796(7) 0.0183(5) Uani 1 1 d . . . . .
H22A H 0.3211 0.1288 0.4756 0.022 Uiso 1 1 calc R U . . .
C22 C 1.3795(2) 1.00363(12) 0.30771(6) 0.0156(5) Uani 1 1 d . . . . .
H22 H 1.3122 1.0350 0.3110 0.019 Uiso 1 1 calc R U . . .
C23A C 0.4673(3) 0.06373(13) 0.46896(7) 0.0234(6) Uani 1 1 d . . . . .
H23A H 0.4878 0.0582 0.4940 0.028 Uiso 1 1 calc R U . . .
C23 C 1.4753(2) 1.01973(13) 0.28451(6) 0.0186(5) Uani 1 1 d . . . . .
H23 H 1.4729 1.0619 0.2720 0.022 Uiso 1 1 calc R U . . .
C24 C 1.5742(2) 0.97503(13) 0.27941(6) 0.0194(5) Uani 1 1 d . . . . .
H24 H 1.6405 0.9864 0.2637 0.023 Uiso 1 1 calc R U . . .
C24A C 0.5364(3) 0.02869(13) 0.44366(8) 0.0255(6) Uani 1 1 d . . . . .
H24A H 0.6044 -0.0004 0.4514 0.031 Uiso 1 1 calc R U . . .
C25A C 0.5054(3) 0.03653(13) 0.40729(8) 0.0253(6) Uani 1 1 d . . . . .
H25A H 0.5501 0.0118 0.3898 0.030 Uiso 1 1 calc R U . . .
C25 C 1.5755(2) 0.91336(13) 0.29742(7) 0.0195(5) Uani 1 1 d . . . . .
H25 H 1.6423 0.8818 0.2938 0.023 Uiso 1 1 calc R U . . .
C26 C 1.4797(2) 0.89749(12) 0.32074(6) 0.0158(5) Uani 1 1 d . . . . .
H26 H 1.4821 0.8553 0.3332 0.019 Uiso 1 1 calc R U . . .
C26A C 0.4081(3) 0.08095(12) 0.39649(7) 0.0206(6) Uani 1 1 d . . . . .
H26A H 0.3878 0.0864 0.3714 0.025 Uiso 1 1 calc R U . . .
C27A C 0.1245(2) 0.22582(12) 0.29003(6) 0.0177(5) Uani 1 1 d . . . . .
H27C H 0.1519 0.2396 0.2658 0.021 Uiso 1 1 calc R U . . .
H27D H 0.0390 0.2049 0.2871 0.021 Uiso 1 1 calc R U . . .
C27 C 1.0907(3) 0.98076(14) 0.45792(7) 0.0236(6) Uani 1 1 d . . . . .
H27A H 1.1054 1.0304 0.4580 0.028 Uiso 1 1 calc R U . . .
H27B H 1.0592 0.9679 0.4819 0.028 Uiso 1 1 calc R U . . .
C28A C 0.2185(2) 0.17391(12) 0.30632(6) 0.0183(5) Uani 1 1 d . . . . .
H28C H 0.1730 0.1432 0.3226 0.022 Uiso 1 1 calc R U . . .
H28D H 0.2528 0.1461 0.2867 0.022 Uiso 1 1 calc R U . . .
C28 C 1.2162(3) 0.94430(13) 0.45201(7) 0.0202(6) Uani 1 1 d . . . . .
H28A H 1.2705 0.9731 0.4370 0.024 Uiso 1 1 calc R U . . .
H28B H 1.2617 0.9370 0.4757 0.024 Uiso 1 1 calc R U . . .
C29A C 0.3280(3) 0.20781(12) 0.32740(6) 0.0175(5) Uani 1 1 d . . . . .
H29A H 0.369(2) 0.1802(12) 0.3448(7) 0.013(7) Uiso 1 1 d . . . . .
C29 C 1.1945(3) 0.87666(13) 0.43345(6) 0.0160(5) Uani 1 1 d . . . . .
H29 H 1.264(3) 0.8625(14) 0.4217(7) 0.025(8) Uiso 1 1 d . . . . .
C30 C 1.1059(3) 0.82769(13) 0.44308(6) 0.0174(5) Uani 1 1 d . . . . .
H30 H 1.123(2) 0.7845(12) 0.4366(6) 0.003(6) Uiso 1 1 d . . . . .
C30A C 0.3972(3) 0.26325(13) 0.31573(7) 0.0173(5) Uani 1 1 d . . . . .
H30A H 0.479(2) 0.2681(12) 0.3261(6) 0.010(6) Uiso 1 1 d . . . . .
C31A C 0.3750(3) 0.29625(13) 0.27865(6) 0.0189(5) Uani 1 1 d . . . . .
H31C H 0.3387 0.2623 0.2614 0.023 Uiso 1 1 calc R U . . .
H31D H 0.4575 0.3117 0.2696 0.023 Uiso 1 1 calc R U . . .
C31 C 1.0212(3) 0.83527(14) 0.47495(7) 0.0226(6) Uani 1 1 d . . . . .
H31A H 1.0637 0.8652 0.4932 0.027 Uiso 1 1 calc R U . . .
H31B H 1.0093 0.7903 0.4862 0.027 Uiso 1 1 calc R U . . .
C32A C 0.2841(3) 0.35677(12) 0.28066(6) 0.0180(5) Uani 1 1 d . . . . .
H32C H 0.3343 0.3984 0.2859 0.022 Uiso 1 1 calc R U . . .
H32D H 0.2390 0.3628 0.2568 0.022 Uiso 1 1 calc R U . . .
C32 C 0.8911(3) 0.86489(15) 0.46396(7) 0.0255(6) Uani 1 1 d . . . . .
H32A H 0.8311 0.8274 0.4579 0.031 Uiso 1 1 calc R U . . .
H32B H 0.8576 0.8903 0.4846 0.031 Uiso 1 1 calc R U . . .
C33A C 0.1880(2) 0.34778(12) 0.30919(6) 0.0151(5) Uani 1 1 d . . . . .
H33A H 0.148(2) 0.3895(12) 0.3167(6) 0.007(6) Uiso 1 1 d . . . . .
C33 C 0.8981(3) 0.91180(15) 0.43175(7) 0.0229(6) Uani 1 1 d . . . . .
H33 H 0.824(3) 0.9173(14) 0.4188(7) 0.024(8) Uiso 1 1 d . . . . .
C34A C 0.1169(2) 0.28821(13) 0.31410(6) 0.0158(5) Uani 1 1 d . . . . .
H34A H 0.035(3) 0.2948(13) 0.3248(7) 0.019(7) Uiso 1 1 d . . . . .
C34 C 0.9897(3) 0.96319(13) 0.42861(7) 0.0214(6) Uani 1 1 d . . . . .
H34 H 0.967(2) 0.9998(13) 0.4129(7) 0.017(7) Uiso 1 1 d . . . . .
C36A C 0.5901(2) 0.39676(12) 0.34387(6) 0.0140(5) Uani 1 1 d . . . . .
C36 C 0.9848(2) 0.67810(12) 0.41090(6) 0.0148(5) Uani 1 1 d . . . . .
C37 C 1.1022(2) 0.65579(12) 0.39865(7) 0.0173(5) Uani 1 1 d . . . . .
H37 H 1.1212 0.6621 0.3740 0.021 Uiso 1 1 calc R U . . .
C37A C 0.6626(2) 0.34031(12) 0.35477(7) 0.0175(5) Uani 1 1 d . . . . .
H37A H 0.6598 0.3241 0.3789 0.021 Uiso 1 1 calc R U . . .
C38 C 1.1905(3) 0.62474(13) 0.42181(7) 0.0232(6) Uani 1 1 d . . . . .
H38 H 1.2689 0.6091 0.4130 0.028 Uiso 1 1 calc R U . . .
C38A C 0.7385(2) 0.30820(13) 0.33030(7) 0.0201(6) Uani 1 1 d . . . . .
H38A H 0.7878 0.2698 0.3377 0.024 Uiso 1 1 calc R U . . .
C39A C 0.7430(3) 0.33182(14) 0.29484(7) 0.0236(6) Uani 1 1 d . . . . .
H39A H 0.7953 0.3096 0.2781 0.028 Uiso 1 1 calc R U . . .
C39 C 1.1644(3) 0.61647(14) 0.45811(7) 0.0261(6) Uani 1 1 d . . . . .
H39 H 1.2251 0.5953 0.4742 0.031 Uiso 1 1 calc R U . . .
C40 C 1.0495(3) 0.63933(13) 0.47071(7) 0.0226(6) Uani 1 1 d . . . . .
H40 H 1.0321 0.6342 0.4956 0.027 Uiso 1 1 calc R U . . .
C40A C 0.6712(3) 0.38761(14) 0.28413(7) 0.0221(6) Uani 1 1 d . . . . .
H40A H 0.6741 0.4036 0.2599 0.027 Uiso 1 1 calc R U . . .
C41 C 0.9595(3) 0.66968(12) 0.44744(6) 0.0179(5) Uani 1 1 d . . . . .
H41 H 0.8807 0.6847 0.4563 0.021 Uiso 1 1 calc R U . . .
C41A C 0.5946(2) 0.42062(13) 0.30851(6) 0.0182(5) Uani 1 1 d . . . . .
H41A H 0.5459 0.4591 0.3011 0.022 Uiso 1 1 calc R U . . .
C42 C 0.8329(2) 0.65265(12) 0.34548(6) 0.0166(5) Uani 1 1 d . . . . .
C42A C 0.6039(2) 0.46858(12) 0.41092(6) 0.0142(5) Uani 1 1 d . . . . .
C43A C 0.5592(3) 0.49762(12) 0.44240(6) 0.0198(6) Uani 1 1 d . . . . .
H43A H 0.4700 0.5012 0.4454 0.024 Uiso 1 1 calc R U . . .
C43 C 0.7379(3) 0.66835(13) 0.31949(7) 0.0210(6) Uani 1 1 d . . . . .
H43 H 0.6938 0.7103 0.3209 0.025 Uiso 1 1 calc R U . . .
C44A C 0.6427(3) 0.52114(13) 0.46923(7) 0.0230(6) Uani 1 1 d . . . . .
H44A H 0.6108 0.5403 0.4906 0.028 Uiso 1 1 calc R U . . .
C44 C 0.7069(3) 0.62350(14) 0.29161(7) 0.0292(7) Uani 1 1 d . . . . .
H44 H 0.6423 0.6349 0.2739 0.035 Uiso 1 1 calc R U . . .
C45A C 0.7729(3) 0.51690(13) 0.46508(7) 0.0247(6) Uani 1 1 d . . . . .
H45A H 0.8303 0.5324 0.4838 0.030 Uiso 1 1 calc R U . . .
C45 C 0.7701(3) 0.56237(14) 0.28964(7) 0.0301(7) Uani 1 1 d . . . . .
H45 H 0.7509 0.5323 0.2701 0.036 Uiso 1 1 calc R U . . .
C46 C 0.8612(3) 0.54475(15) 0.31595(8) 0.0304(7) Uani 1 1 d . . . . .
H46 H 0.9024 0.5019 0.3150 0.036 Uiso 1 1 calc R U . . .
C46A C 0.8192(3) 0.49012(13) 0.43376(7) 0.0243(6) Uani 1 1 d . . . . .
H46A H 0.9085 0.4882 0.4306 0.029 Uiso 1 1 calc R U . . .
C47 C 0.8926(3) 0.58984(13) 0.34400(7) 0.0228(6) Uani 1 1 d . . . . .
H47 H 0.9550 0.5776 0.3621 0.027 Uiso 1 1 calc R U . . .
C47A C 0.7349(2) 0.46592(12) 0.40671(7) 0.0189(5) Uani 1 1 d . . . . .
H47A H 0.7671 0.4474 0.3852 0.023 Uiso 1 1 calc R U . . .
C48A C 0.4195(2) 0.51121(12) 0.35637(6) 0.0145(5) Uani 1 1 d . . . . .
C48 C 0.7273(2) 0.73467(12) 0.40000(6) 0.0158(5) Uani 1 1 d . . . . .
C49A C 0.4857(3) 0.57265(13) 0.35748(7) 0.0229(6) Uani 1 1 d . . . . .
H49A H 0.5684 0.5751 0.3688 0.027 Uiso 1 1 calc R U . . .
C49 C 0.6667(3) 0.68227(13) 0.41817(7) 0.0193(5) Uani 1 1 d . . . . .
H49 H 0.7040 0.6383 0.4192 0.023 Uiso 1 1 calc R U . . .
C50 C 0.5533(3) 0.69409(14) 0.43449(7) 0.0244(6) Uani 1 1 d . . . . .
H50 H 0.5138 0.6584 0.4472 0.029 Uiso 1 1 calc R U . . .
C50A C 0.4300(3) 0.63012(13) 0.34202(8) 0.0280(7) Uani 1 1 d . . . . .
H50A H 0.4742 0.6722 0.3433 0.034 Uiso 1 1 calc R U . . .
C51A C 0.3115(3) 0.62705(13) 0.32479(7) 0.0241(6) Uani 1 1 d . . . . .
H51A H 0.2751 0.6665 0.3138 0.029 Uiso 1 1 calc R U . . .
C51 C 0.4960(3) 0.75764(14) 0.43261(7) 0.0258(6) Uani 1 1 d . . . . .
H51 H 0.4178 0.7656 0.4440 0.031 Uiso 1 1 calc R U . . .
C52 C 0.5543(3) 0.80952(14) 0.41386(7) 0.0239(6) Uani 1 1 d . . . . .
H52 H 0.5153 0.8530 0.4122 0.029 Uiso 1 1 calc R U . . .
C52A C 0.2460(3) 0.56659(13) 0.32360(7) 0.0221(6) Uani 1 1 d . . . . .
H52A H 0.1643 0.5642 0.3117 0.026 Uiso 1 1 calc R U . . .
C53A C 0.2989(3) 0.50891(13) 0.33977(7) 0.0193(5) Uani 1 1 d . . . . .
H53A H 0.2521 0.4676 0.3394 0.023 Uiso 1 1 calc R U . . .
C53 C 0.6691(2) 0.79800(13) 0.39764(7) 0.0189(5) Uani 1 1 d . . . . .
H53 H 0.7082 0.8336 0.3848 0.023 Uiso 1 1 calc R U . . .
B4A B 0.3996(3) 0.28357(14) 0.40452(7) 0.0137(5) Uani 1 1 d . . . . .
H4A H 0.480(3) 0.2533(13) 0.3998(7) 0.021(7) Uiso 1 1 d . . . . .
B4 B 1.1265(3) 0.80777(13) 0.35681(7) 0.0136(5) Uani 1 1 d . . . . .
H4 H 1.204(3) 0.7798(13) 0.3710(7) 0.024(7) Uiso 1 1 d . . . . .
B5 B 1.1666(3) 0.82663(14) 0.31112(7) 0.0143(6) Uani 1 1 d . . . . .
H5 H 1.259(2) 0.8111(12) 0.3025(6) 0.012(6) Uiso 1 1 d . . . . .
B5A B 0.3508(3) 0.26800(14) 0.45009(7) 0.0144(6) Uani 1 1 d . . . . .
H5A H 0.404(2) 0.2323(11) 0.4669(6) 0.005(6) Uiso 1 1 d . . . . .
B6A B 0.1852(3) 0.27382(14) 0.45185(7) 0.0153(6) Uani 1 1 d . . . . .
H6A H 0.125(2) 0.2424(12) 0.4669(7) 0.015(7) Uiso 1 1 d . . . . .
B6 B 1.1033(3) 0.90526(14) 0.29778(7) 0.0148(6) Uani 1 1 d . . . . .
H6 H 1.148(2) 0.9433(12) 0.2823(7) 0.017(7) Uiso 1 1 d . . . . .
B7A B 0.1912(3) 0.37298(14) 0.39314(7) 0.0139(5) Uani 1 1 d . . . . .
H7A H 0.119(2) 0.4061(12) 0.3797(7) 0.017(7) Uiso 1 1 d . . . . .
B7 B 0.8979(3) 0.88271(14) 0.34712(7) 0.0138(5) Uani 1 1 d . . . . .
H7 H 0.809(2) 0.9078(12) 0.3538(6) 0.015(7) Uiso 1 1 d . . . . .
B8 B 0.9564(3) 0.79739(14) 0.35698(7) 0.0136(5) Uani 1 1 d . . . . .
B8A B 0.3647(3) 0.37157(13) 0.39491(7) 0.0129(5) Uani 1 1 d . . . . .
B9A B 0.4130(3) 0.34804(14) 0.43977(7) 0.0152(6) Uani 1 1 d . . . . .
H9A H 0.503(2) 0.3634(11) 0.4524(6) 0.008(6) Uiso 1 1 d . . . . .
B9 B 1.0397(3) 0.76976(14) 0.31853(7) 0.0141(6) Uani 1 1 d . . . . .
H9 H 1.050(2) 0.7149(12) 0.3128(6) 0.016(7) Uiso 1 1 d . . . . .
B10A B 0.2782(3) 0.34221(14) 0.46687(7) 0.0162(6) Uani 1 1 d . . . . .
H10A H 0.285(3) 0.3554(13) 0.4962(7) 0.024(7) Uiso 1 1 d . . . . .
B10 B 1.0241(3) 0.83195(14) 0.28380(7) 0.0144(6) Uani 1 1 d . . . . .
H10 H 1.018(3) 0.8190(13) 0.2545(7) 0.024(7) Uiso 1 1 d . . . . .
B11 B 0.9377(3) 0.90146(14) 0.30157(7) 0.0148(6) Uani 1 1 d . . . . .
H11 H 0.879(2) 0.9361(11) 0.2854(6) 0.006(6) Uiso 1 1 d . . . . .
B11A B 0.1414(3) 0.35633(14) 0.43793(7) 0.0153(6) Uani 1 1 d . . . . .
H11A H 0.049(2) 0.3775(12) 0.4470(7) 0.018(7) Uiso 1 1 d . . . . .
B12 B 0.8959(3) 0.81723(14) 0.31254(7) 0.0136(5) Uani 1 1 d . . . . .
H12 H 0.803(2) 0.7961(12) 0.3011(7) 0.016(7) Uiso 1 1 d . . . . .
B12A B 0.2820(3) 0.40430(14) 0.43221(7) 0.0146(6) Uani 1 1 d . . . . .
H12A H 0.282(2) 0.4591(12) 0.4384(6) 0.014(7) Uiso 1 1 d . . . . .

loop_
_atom_site_aniso_label
_atom_site_aniso_U_11
_atom_site_aniso_U_22
_atom_site_aniso_U_33
_atom_site_aniso_U_23
_atom_site_aniso_U_13
_atom_site_aniso_U_12
Rh3 0.01162(10) 0.01493(9) 0.00978(8) -0.00172(7) 0.00164(7) -0.00164(7)
Rh3A 0.01237(10) 0.01293(9) 0.00936(8) 0.00052(7) -0.00034(7) -0.00142(7)
P35 0.0137(3) 0.0141(3) 0.0113(3) 0.0002(2) 0.0011(2) -0.0026(2)
P35A 0.0133(3) 0.0134(3) 0.0107(3) 0.0000(2) 0.0009(2) -0.0013(2)
C1 0.0109(12) 0.0136(11) 0.0114(10) -0.0006(9) 0.0017(9) -0.0008(9)
C1A 0.0144(13) 0.0137(11) 0.0113(11) 0.0018(9) 0.0005(9) -0.0027(10)
C2 0.0114(13) 0.0146(11) 0.0139(11) 0.0005(9) 0.0004(9) 0.0005(9)
C2A 0.0129(13) 0.0139(11) 0.0113(10) 0.0017(9) 0.0007(9) -0.0010(10)
C13 0.0138(13) 0.0145(12) 0.0197(12) 0.0004(10) -0.0003(10) -0.0015(10)
C13A 0.0140(14) 0.0209(12) 0.0143(11) 0.0003(10) -0.0002(10) -0.0045(10)
C14 0.0185(14) 0.0101(11) 0.0227(13) -0.0005(9) -0.0036(11) -0.0051(10)
C14A 0.0101(13) 0.0259(13) 0.0145(11) 0.0018(10) -0.0021(10) -0.0043(10)
C15 0.0202(15) 0.0204(13) 0.0289(14) -0.0032(11) -0.0027(12) -0.0007(11)
C15A 0.0157(14) 0.0223(13) 0.0254(13) 0.0023(11) -0.0008(11) -0.0018(11)
C16 0.0212(16) 0.0257(15) 0.0481(19) -0.0102(14) -0.0030(14) 0.0014(12)
C16A 0.0144(15) 0.0373(16) 0.0266(14) -0.0005(12) 0.0030(11) 0.0026(12)
C17 0.0271(18) 0.0160(13) 0.056(2) -0.0001(13) -0.0169(15) -0.0004(12)
C17A 0.0179(15) 0.0376(16) 0.0251(14) 0.0047(12) 0.0048(12) -0.0085(12)
C18A 0.0237(16) 0.0267(14) 0.0271(14) 0.0040(12) -0.0011(12) -0.0097(12)
C18 0.040(2) 0.0178(13) 0.0356(16) 0.0068(12) -0.0173(14) -0.0087(13)
C19A 0.0179(15) 0.0237(13) 0.0201(13) -0.0020(11) -0.0009(11) -0.0041(11)
C19 0.0266(16) 0.0184(13) 0.0263(14) 0.0020(11) -0.0022(12) -0.0042(11)
C20A 0.0157(14) 0.0158(12) 0.0150(11) 0.0015(9) -0.0015(10) -0.0039(10)
C20 0.0132(13) 0.0165(12) 0.0157(11) -0.0014(9) 0.0001(10) -0.0015(10)
C21A 0.0164(14) 0.0128(11) 0.0200(12) 0.0021(10) -0.0021(10) -0.0065(10)
C21 0.0127(13) 0.0188(12) 0.0106(11) -0.0003(9) -0.0016(9) -0.0032(10)
C22A 0.0210(15) 0.0160(12) 0.0177(12) 0.0013(10) -0.0005(11) -0.0046(10)
C22 0.0114(13) 0.0178(12) 0.0175(12) -0.0002(10) -0.0004(10) 0.0011(10)
C23A 0.0260(16) 0.0192(13) 0.0241(14) 0.0043(11) -0.0087(12) -0.0052(11)
C23 0.0201(15) 0.0191(12) 0.0165(12) 0.0032(10) -0.0017(10) -0.0042(11)
C24 0.0158(14) 0.0276(14) 0.0151(12) -0.0031(10) 0.0038(10) -0.0065(11)
C24A 0.0176(15) 0.0168(13) 0.0418(17) 0.0070(12) -0.0031(12) -0.0011(11)
C25A 0.0237(16) 0.0171(13) 0.0356(16) 0.0002(11) 0.0065(12) -0.0018(11)
C25 0.0122(14) 0.0257(14) 0.0206(13) -0.0045(11) 0.0006(10) 0.0009(11)
C26 0.0145(13) 0.0170(12) 0.0158(12) 0.0011(9) -0.0013(10) -0.0018(10)
C26A 0.0255(16) 0.0161(12) 0.0203(13) 0.0017(10) 0.0019(11) -0.0048(11)
C27A 0.0181(14) 0.0191(12) 0.0155(12) 0.0009(10) -0.0044(10) -0.0057(10)
C27 0.0288(17) 0.0251(14) 0.0172(12) -0.0090(11) 0.0048(11) -0.0053(12)
C28A 0.0226(15) 0.0170(12) 0.0154(12) -0.0017(10) 0.0008(11) -0.0037(11)
C28 0.0224(15) 0.0242(13) 0.0139(12) -0.0021(10) -0.0024(11) -0.0061(11)
C29A 0.0222(15) 0.0159(12) 0.0142(11) -0.0020(10) -0.0009(10) 0.0052(11)
C29 0.0139(14) 0.0220(13) 0.0119(11) 0.0007(10) -0.0026(10) -0.0006(11)
C30 0.0216(15) 0.0181(13) 0.0124(11) -0.0007(10) -0.0026(10) -0.0012(11)
C30A 0.0148(14) 0.0227(13) 0.0143(12) -0.0034(10) 0.0007(10) 0.0005(11)
C31A 0.0202(14) 0.0232(13) 0.0135(11) -0.0021(10) 0.0029(10) -0.0062(11)
C31 0.0266(16) 0.0284(14) 0.0131(12) 0.0006(10) 0.0055(11) -0.0102(12)
C32A 0.0229(15) 0.0180(12) 0.0132(11) 0.0005(9) 0.0004(10) -0.0060(11)
C32 0.0208(15) 0.0399(16) 0.0163(12) -0.0071(12) 0.0068(11) -0.0096(13)
C33A 0.0185(14) 0.0161(12) 0.0103(11) 0.0005(9) -0.0033(10) 0.0006(10)
C33 0.0167(15) 0.0351(16) 0.0169(13) -0.0085(11) 0.0019(11) 0.0036(12)
C34A 0.0138(13) 0.0223(13) 0.0109(11) 0.0016(10) -0.0043(10) -0.0011(10)
C34 0.0265(16) 0.0202(13) 0.0178(12) -0.0081(11) 0.0041(11) 0.0042(12)
C36A 0.0133(13) 0.0152(11) 0.0138(11) -0.0025(9) 0.0020(10) -0.0048(10)
C36 0.0180(14) 0.0128(11) 0.0136(11) -0.0001(9) 0.0011(10) -0.0020(10)
C37 0.0201(14) 0.0160(12) 0.0159(12) 0.0011(10) 0.0027(10) -0.0025(10)
C37A 0.0155(14) 0.0197(12) 0.0170(12) -0.0006(10) -0.0014(10) -0.0046(10)
C38 0.0217(15) 0.0211(13) 0.0268(14) 0.0022(11) 0.0016(12) 0.0025(11)
C38A 0.0102(13) 0.0213(13) 0.0287(14) -0.0037(11) 0.0000(11) -0.0006(10)
C39A 0.0146(14) 0.0337(15) 0.0231(13) -0.0119(12) 0.0087(11) -0.0060(12)
C39 0.0263(16) 0.0270(14) 0.0244(14) 0.0081(12) -0.0046(12) 0.0014(12)
C40 0.0269(16) 0.0270(14) 0.0138(12) 0.0046(10) 0.0003(11) -0.0052(12)
C40A 0.0190(15) 0.0323(15) 0.0155(12) -0.0029(11) 0.0059(11) -0.0068(12)
C41 0.0170(14) 0.0197(12) 0.0172(12) 0.0018(10) 0.0039(10) -0.0028(10)
C41A 0.0174(14) 0.0203(13) 0.0170(12) -0.0008(10) 0.0019(10) -0.0048(11)
C42 0.0192(14) 0.0187(12) 0.0120(11) -0.0006(9) 0.0032(10) -0.0063(10)
C42A 0.0166(13) 0.0136(11) 0.0124(11) 0.0012(9) -0.0014(10) -0.0039(10)
C43A 0.0242(15) 0.0189(12) 0.0165(12) -0.0006(10) 0.0033(11) -0.0060(11)
C43 0.0248(16) 0.0194(13) 0.0188(12) 0.0042(10) -0.0007(11) -0.0086(11)
C44A 0.0340(17) 0.0205(13) 0.0145(12) -0.0014(10) 0.0019(11) -0.0097(12)
C44 0.0353(18) 0.0327(16) 0.0191(13) 0.0032(12) -0.0048(12) -0.0177(14)
C45A 0.0325(17) 0.0197(13) 0.0210(13) 0.0033(11) -0.0097(12) -0.0072(12)
C45 0.044(2) 0.0288(15) 0.0178(13) -0.0066(11) 0.0040(13) -0.0186(14)
C46 0.0348(19) 0.0244(14) 0.0326(16) -0.0095(12) 0.0082(14) -0.0071(13)
C46A 0.0202(15) 0.0192(13) 0.0328(15) -0.0041(11) -0.0067(12) -0.0016(11)
C47 0.0225(15) 0.0204(13) 0.0256(14) -0.0034(11) 0.0019(12) -0.0048(11)
C47A 0.0186(14) 0.0187(12) 0.0192(12) -0.0034(10) -0.0002(11) -0.0011(11)
C48A 0.0177(14) 0.0144(11) 0.0115(11) 0.0004(9) 0.0034(10) -0.0007(10)
C48 0.0124(13) 0.0202(12) 0.0148(11) -0.0005(10) -0.0002(10) -0.0032(10)
C49A 0.0178(15) 0.0203(13) 0.0304(15) 0.0048(11) 0.0001(12) -0.0008(11)
C49 0.0177(14) 0.0203(13) 0.0200(12) 0.0034(10) 0.0011(11) -0.0026(11)
C50 0.0197(15) 0.0300(15) 0.0239(14) 0.0099(12) 0.0058(11) -0.0045(12)
C50A 0.0284(17) 0.0169(13) 0.0385(16) 0.0074(12) 0.0005(13) -0.0045(12)
C51A 0.0260(16) 0.0216(13) 0.0250(14) 0.0061(11) 0.0051(12) 0.0046(12)
C51 0.0148(15) 0.0358(16) 0.0274(14) 0.0083(12) 0.0068(12) 0.0019(12)
C52 0.0184(15) 0.0249(14) 0.0287(14) 0.0047(11) 0.0041(12) 0.0042(11)
C52A 0.0193(15) 0.0241(14) 0.0226(13) 0.0046(11) -0.0013(11) 0.0025(11)
C53A 0.0183(14) 0.0207(13) 0.0190(12) -0.0008(10) -0.0003(11) -0.0016(11)
C53 0.0164(14) 0.0208(13) 0.0195(12) 0.0027(10) 0.0016(10) -0.0032(11)
B4A 0.0133(15) 0.0140(13) 0.0136(12) 0.0022(10) -0.0016(11) -0.0018(11)
B4 0.0133(15) 0.0151(13) 0.0122(12) -0.0002(10) -0.0007(11) -0.0012(11)
B5 0.0163(15) 0.0160(13) 0.0105(12) 0.0000(10) 0.0009(11) -0.0001(11)
B5A 0.0161(15) 0.0163(13) 0.0105(12) 0.0011(10) -0.0006(11) -0.0013(11)
B6A 0.0170(15) 0.0199(14) 0.0090(12) 0.0011(10) 0.0012(11) -0.0019(12)
B6 0.0159(15) 0.0174(13) 0.0112(12) 0.0025(10) 0.0016(11) -0.0021(11)
B7A 0.0136(15) 0.0161(13) 0.0121(12) 0.0014(10) -0.0002(11) 0.0011(11)
B7 0.0147(15) 0.0139(13) 0.0126(12) 0.0015(10) -0.0002(11) -0.0024(11)
B8 0.0120(14) 0.0164(13) 0.0127(12) 0.0008(10) 0.0020(10) -0.0003(11)
B8A 0.0135(14) 0.0131(12) 0.0122(12) 0.0003(10) 0.0013(10) -0.0022(11)
B9A 0.0188(16) 0.0158(13) 0.0110(12) 0.0004(10) -0.0009(11) -0.0019(11)
B9 0.0135(15) 0.0170(13) 0.0118(12) -0.0013(10) 0.0003(11) -0.0009(11)
B10A 0.0176(16) 0.0186(14) 0.0124(13) 0.0007(11) -0.0003(11) -0.0022(12)
B10 0.0148(15) 0.0172(13) 0.0112(12) -0.0007(10) 0.0010(11) -0.0031(11)
B11 0.0136(15) 0.0151(13) 0.0153(13) 0.0002(10) -0.0012(11) -0.0018(11)
B11A 0.0150(15) 0.0169(13) 0.0141(13) -0.0008(10) 0.0008(11) -0.0004(11)
B12 0.0138(15) 0.0147(13) 0.0124(12) -0.0021(10) 0.0017(11) -0.0008(11)
B12A 0.0161(15) 0.0142(13) 0.0135(13) -0.0003(10) 0.0000(11) -0.0017(11)

loop_
_atom_type_symbol
_atom_type_description
_atom_type_scat_dispersion_real
_atom_type_scat_dispersion_imag
_atom_type_scat_source
C C 0.0033 0.0016 'International Tables Vol C Tables 4.2.6.8 and 6.1.1.4'
H H 0.0000 0.0000 'International Tables Vol C Tables 4.2.6.8 and 6.1.1.4'
B B 0.0013 0.0007 'International Tables Vol C Tables 4.2.6.8 and 6.1.1.4'
P P 0.1023 0.0942 'International Tables Vol C Tables 4.2.6.8 and 6.1.1.4'
Rh Rh -1.1178 0.9187 'International Tables Vol C Tables 4.2.6.8 and 6.1.1.4'

loop_
_geom_angle_atom_site_label_1
_geom_angle_atom_site_label_2
_geom_angle_atom_site_label_3
_geom_angle
_geom_angle_site_symmetry_1
_geom_angle_site_symmetry_3
_geom_angle_publ_flag
C2 Rh3 C1 39.12(8) . . ?
C29 Rh3 C1 97.24(9) . . ?
C29 Rh3 C2 127.44(9) . . ?
C29 Rh3 C30 37.80(9) . . ?
C29 Rh3 C34 79.20(10) . . ?
C29 Rh3 B4 94.18(10) . . ?
C29 Rh3 B7 170.38(10) . . ?
C29 Rh3 B8 130.85(10) . . ?
C30 Rh3 C1 123.45(9) . . ?
C30 Rh3 C2 162.03(9) . . ?
C30 Rh3 B4 95.21(10) . . ?
C30 Rh3 B7 148.69(10) . . ?
C30 Rh3 B8 106.44(10) . . ?
C33 Rh3 C1 153.71(10) . . ?
C33 Rh3 C2 116.32(10) . . ?
C33 Rh3 C29 95.77(10) . . ?
C33 Rh3 C30 79.70(11) . . ?
C33 Rh3 C34 38.11(10) . . ?
C33 Rh3 B4 155.93(11) . . ?
C33 Rh3 B7 93.13(11) . . ?
C33 Rh3 B8 111.24(11) . . ?
C34 Rh3 C1 123.29(9) . . ?
C34 Rh3 C2 100.64(9) . . ?
C34 Rh3 C30 87.16(10) . . ?
C34 Rh3 B4 165.92(11) . . ?
C34 Rh3 B7 105.94(10) . . ?
C34 Rh3 B8 144.78(11) . . ?
B4 Rh3 C1 44.71(9) . . ?
B4 Rh3 C2 73.40(9) . . ?
B4 Rh3 B7 78.97(10) . . ?
B4 Rh3 B8 47.34(10) . . ?
B7 Rh3 C1 73.14(9) . . ?
B7 Rh3 C2 44.23(9) . . ?
B7 Rh3 B8 47.78(10) . . ?
B8 Rh3 C1 76.38(9) . . ?
B8 Rh3 C2 76.37(9) . . ?
C2A Rh3A C1A 39.18(8) . . ?
C29A Rh3A C1A 96.14(9) . . ?
C29A Rh3A C2A 124.27(9) . . ?
C29A Rh3A C30A 37.58(10) . . ?
C29A Rh3A C33A 95.64(9) . . ?
C29A Rh3A C34A 79.24(10) . . ?
C29A Rh3A B4A 96.70(10) . . ?
C29A Rh3A B7A 169.46(10) . . ?
C29A Rh3A B8A 134.40(10) . . ?
C30A Rh3A C1A 122.24(9) . . ?
C30A Rh3A C2A 159.69(9) . . ?
C30A Rh3A C34A 86.91(10) . . ?
C30A Rh3A B4A 97.22(10) . . ?
C30A Rh3A B7A 151.91(10) . . ?
C30A Rh3A B8A 110.06(10) . . ?
C33A Rh3A C1A 154.81(9) . . ?
C33A Rh3A C2A 116.93(9) . . ?
C33A Rh3A C30A 79.48(10) . . ?
C33A Rh3A C34A 38.01(9) . . ?
C33A Rh3A B4A 154.58(10) . . ?
C33A Rh3A B7A 92.20(10) . . ?
C33A Rh3A B8A 110.17(9) . . ?
C34A Rh3A C1A 123.75(9) . . ?
C34A Rh3A C2A 99.08(9) . . ?
C34A Rh3A B4A 167.30(10) . . ?
C34A Rh3A B7A 103.03(10) . . ?
C34A Rh3A B8A 142.21(10) . . ?
B4A Rh3A C1A 44.28(9) . . ?
B4A Rh3A C2A 73.11(9) . . ?
B4A Rh3A B8A 46.97(10) . . ?
B7A Rh3A C1A 73.95(9) . . ?
B7A Rh3A C2A 45.36(9) . . ?
B7A Rh3A B4A 78.85(10) . . ?
B7A Rh3A B8A 47.70(10) . . ?
B8A Rh3A C1A 76.24(9) . . ?
B8A Rh3A C2A 76.79(9) . . ?
C36 P35 C42 105.14(11) . . ?
C36 P35 C48 108.60(11) . . ?
C36 P35 B8 110.44(12) . . ?
C42 P35 B8 113.16(11) . . ?
C48 P35 C42 102.87(11) . . ?
C48 P35 B8 115.86(12) . . ?
C36A P35A C42A 103.37(11) . . ?
C36A P35A C48A 107.75(11) . . ?
C36A P35A B8A 112.10(11) . . ?
C42A P35A B8A 115.06(11) . . ?
C48A P35A C42A 103.78(11) . . ?
C48A P35A B8A 113.85(12) . . ?
C2 C1 Rh3 69.96(12) . . ?
C2 C1 B4 109.96(19) . . ?
C2 C1 B5 111.94(19) . . ?
C2 C1 B6 63.66(15) . . ?
C20 C1 Rh3 106.34(14) . . ?
C20 C1 C2 120.86(19) . . ?
C20 C1 B4 119.93(19) . . ?
C20 C1 B5 117.8(2) . . ?
C20 C1 B6 116.56(19) . . ?
B4 C1 Rh3 62.57(11) . . ?
B5 C1 Rh3 121.43(15) . . ?
B5 C1 B4 62.71(15) . . ?
B5 C1 B6 61.33(15) . . ?
B6 C1 Rh3 128.06(16) . . ?
B6 C1 B4 113.22(18) . . ?
C2A C1A Rh3A 69.55(11) . . ?
C2A C1A B4A 110.29(18) . . ?
C2A C1A B5A 110.50(18) . . ?
C2A C1A B6A 62.50(15) . . ?
C20A C1A Rh3A 110.78(14) . . ?
C20A C1A C2A 117.57(19) . . ?
C20A C1A B4A 125.6(2) . . ?
C20A C1A B5A 117.68(19) . . ?
C20A C1A B6A 110.90(19) . . ?
B4A C1A Rh3A 63.48(11) . . ?
B5A C1A Rh3A 121.90(15) . . ?
B5A C1A B4A 63.03(15) . . ?
B5A C1A B6A 60.77(16) . . ?
B6A C1A Rh3A 126.75(15) . . ?
B6A C1A B4A 113.19(18) . . ?
C1 C2 Rh3 70.92(12) . . ?
C1 C2 B6 62.10(15) . . ?
C1 C2 B7 111.61(18) . . ?
C1 C2 B11 110.86(18) . . ?
C13 C2 Rh3 111.16(15) . . ?
C13 C2 C1 117.84(19) . . ?
C13 C2 B6 110.48(19) . . ?
C13 C2 B7 124.9(2) . . ?
C13 C2 B11 116.21(19) . . ?
B6 C2 Rh3 127.55(15) . . ?
B7 C2 Rh3 63.85(11) . . ?
B7 C2 B6 113.14(18) . . ?
B11 C2 Rh3 122.26(15) . . ?
B11 C2 B6 60.87(16) . . ?
B11 C2 B7 62.73(15) . . ?
C1A C2A Rh3A 71.27(12) . . ?
C1A C2A B6A 63.05(15) . . ?
C1A C2A B7A 110.92(19) . . ?
C1A C2A B11A 112.06(19) . . ?
C13A C2A Rh3A 105.76(14) . . ?
C13A C2A C1A 121.4(2) . . ?
C13A C2A B6A 116.89(19) . . ?
C13A C2A B7A 119.02(19) . . ?
C13A C2A B11A 117.1(2) . . ?
B6A C2A Rh3A 128.77(16) . . ?
B6A C2A B7A 113.19(18) . . ?
B7A C2A Rh3A 62.92(11) . . ?
B11A C2A Rh3A 121.46(15) . . ?
B11A C2A B6A 61.77(15) . . ?
B11A C2A B7A 62.10(15) . . ?
C2 C13 H13A 108.0 . . ?
C2 C13 H13B 108.0 . . ?
H13A C13 H13B 107.2 . . ?
C14 C13 C2 117.3(2) . . ?
C14 C13 H13A 108.0 . . ?
C14 C13 H13B 108.0 . . ?
C2A C13A H13C 107.2 . . ?
C2A C13A H13D 107.2 . . ?
H13C C13A H13D 106.8 . . ?
C14A C13A C2A 120.52(19) . . ?
C14A C13A H13C 107.2 . . ?
C14A C13A H13D 107.2 . . ?
C15 C14 C13 121.7(2) . . ?
C15 C14 C19 117.7(2) . . ?
C19 C14 C13 120.4(2) . . ?
C15A C14A C13A 122.0(2) . . ?
C19A C14A C13A 119.7(2) . . ?
C19A C14A C15A 117.9(2) . . ?
C14 C15 H15 119.3 . . ?
C16 C15 C14 121.3(3) . . ?
C16 C15 H15 119.3 . . ?
C14A C15A H15A 119.5 . . ?
C16A C15A C14A 121.0(2) . . ?
C16A C15A H15A 119.5 . . ?
C15 C16 H16 119.9 . . ?
C15 C16 C17 120.1(3) . . ?
C17 C16 H16 119.9 . . ?
C15A C16A H16A 120.0 . . ?
C15A C16A C17A 120.0(3) . . ?
C17A C16A H16A 120.0 . . ?
C16 C17 H17 120.2 . . ?
C18 C17 C16 119.5(3) . . ?
C18 C17 H17 120.2 . . ?
C16A C17A H17A 120.1 . . ?
C18A C17A C16A 119.7(3) . . ?
C18A C17A H17A 120.1 . . ?
C17A C18A H18A 120.1 . . ?
C17A C18A C19A 119.8(3) . . ?
C19A C18A H18A 120.1 . . ?
C17 C18 H18 119.9 . . ?
C17 C18 C19 120.2(3) . . ?
C19 C18 H18 119.9 . . ?
C14A C19A H19A 119.3 . . ?
C18A C19A C14A 121.5(3) . . ?
C18A C19A H19A 119.3 . . ?
C14 C19 H19 119.5 . . ?
C18 C19 C14 121.0(3) . . ?
C18 C19 H19 119.5 . . ?
C1A C20A H20C 108.1 . . ?
C1A C20A H20D 108.1 . . ?
H20C C20A H20D 107.3 . . ?
C21A C20A C1A 116.7(2) . . ?
C21A C20A H20C 108.1 . . ?
C21A C20A H20D 108.1 . . ?
C1 C20 H20A 107.5 . . ?
C1 C20 H20B 107.5 . . ?
H20A C20 H20B 107.0 . . ?
C21 C20 C1 119.19(19) . . ?
C21 C20 H20A 107.5 . . ?
C21 C20 H20B 107.5 . . ?
C22A C21A C20A 120.6(2) . . ?
C26A C21A C20A 121.8(2) . . ?
C26A C21A C22A 117.6(2) . . ?
C22 C21 C20 122.1(2) . . ?
C22 C21 C26 118.2(2) . . ?
C26 C21 C20 119.5(2) . . ?
C21A C22A H22A 119.5 . . ?
C23A C22A C21A 121.0(2) . . ?
C23A C22A H22A 119.5 . . ?
C21 C22 H22 119.5 . . ?
C23 C22 C21 120.9(2) . . ?
C23 C22 H22 119.5 . . ?
C22A C23A H23A 119.7 . . ?
C22A C23A C24A 120.5(2) . . ?
C24A C23A H23A 119.7 . . ?
C22 C23 H23 119.7 . . ?
C24 C23 C22 120.5(2) . . ?
C24 C23 H23 119.7 . . ?
C23 C24 H24 120.4 . . ?
C23 C24 C25 119.1(2) . . ?
C25 C24 H24 120.4 . . ?
C23A C24A H24A 120.3 . . ?
C25A C24A C23A 119.4(3) . . ?
C25A C24A H24A 120.3 . . ?
C24A C25A H25A 120.3 . . ?
C24A C25A C26A 119.5(3) . . ?
C26A C25A H25A 120.3 . . ?
C24 C25 H25 119.9 . . ?
C24 C25 C26 120.2(2) . . ?
C26 C25 H25 119.9 . . ?
C21 C26 H26 119.5 . . ?
C25 C26 C21 121.0(2) . . ?
C25 C26 H26 119.5 . . ?
C21A C26A C25A 121.9(2) . . ?
C21A C26A H26A 119.0 . . ?
C25A C26A H26A 119.0 . . ?
H27C C27A H27D 108.0 . . ?
C28A C27A H27C 109.4 . . ?
C28A C27A H27D 109.4 . . ?
C34A C27A H27C 109.4 . . ?
C34A C27A H27D 109.4 . . ?
C34A C27A C28A 110.99(19) . . ?
H27A C27 H27B 107.9 . . ?
C28 C27 H27A 109.3 . . ?
C28 C27 H27B 109.3 . . ?
C28 C27 C34 111.8(2) . . ?
C34 C27 H27A 109.3 . . ?
C34 C27 H27B 109.3 . . ?
C27A C28A H28C 109.2 . . ?
C27A C28A H28D 109.2 . . ?
H28C C28A H28D 107.9 . . ?
C29A C28A C27A 111.8(2) . . ?
C29A C28A H28C 109.2 . . ?
C29A C28A H28D 109.2 . . ?
C27 C28 H28A 109.3 . . ?
C27 C28 H28B 109.3 . . ?
H28A C28 H28B 108.0 . . ?
C29 C28 C27 111.4(2) . . ?
C29 C28 H28A 109.3 . . ?
C29 C28 H28B 109.3 . . ?
Rh3A C29A H29A 105.7(15) . . ?
C28A C29A Rh3A 111.84(17) . . ?
C28A C29A H29A 114.6(16) . . ?
C30A C29A Rh3A 71.97(15) . . ?
C30A C29A C28A 125.5(2) . . ?
C30A C29A H29A 116.1(16) . . ?
Rh3 C29 H29 107.3(18) . . ?
C28 C29 Rh3 112.55(17) . . ?
C28 C29 H29 112.3(18) . . ?
C30 C29 Rh3 71.45(14) . . ?
C30 C29 C28 125.6(2) . . ?
C30 C29 H29 117.8(18) . . ?
Rh3 C30 H30 106.5(14) . . ?
C29 C30 Rh3 70.75(14) . . ?
C29 C30 H30 116.2(15) . . ?
C29 C30 C31 123.3(2) . . ?
C31 C30 Rh3 114.41(18) . . ?
C31 C30 H30 115.4(15) . . ?
Rh3A C30A H30A 106.5(15) . . ?
C29A C30A Rh3A 70.45(15) . . ?
C29A C30A H30A 116.0(15) . . ?
C29A C30A C31A 123.4(2) . . ?
C31A C30A Rh3A 114.51(17) . . ?
C31A C30A H30A 115.5(15) . . ?
C30A C31A H31C 109.4 . . ?
C30A C31A H31D 109.4 . . ?
C30A C31A C32A 111.2(2) . . ?
H31C C31A H31D 108.0 . . ?
C32A C31A H31C 109.4 . . ?
C32A C31A H31D 109.4 . . ?
C30 C31 H31A 109.2 . . ?
C30 C31 H31B 109.2 . . ?
C30 C31 C32 112.3(2) . . ?
H31A C31 H31B 107.9 . . ?
C32 C31 H31A 109.2 . . ?
C32 C31 H31B 109.2 . . ?
C31A C32A H32C 109.1 . . ?
C31A C32A H32D 109.1 . . ?
H32C C32A H32D 107.9 . . ?
C33A C32A C31A 112.4(2) . . ?
C33A C32A H32C 109.1 . . ?
C33A C32A H32D 109.1 . . ?
C31 C32 H32A 109.2 . . ?
C31 C32 H32B 109.2 . . ?
H32A C32 H32B 107.9 . . ?
C33 C32 C31 111.9(2) . . ?
C33 C32 H32A 109.2 . . ?
C33 C32 H32B 109.2 . . ?
Rh3A C33A H33A 109.3(14) . . ?
C32A C33A Rh3A 112.16(17) . . ?
C32A C33A H33A 114.6(14) . . ?
C34A C33A Rh3A 71.75(13) . . ?
C34A C33A C32A 124.4(2) . . ?
C34A C33A H33A 115.4(14) . . ?
Rh3 C33 H33 106.9(18) . . ?
C32 C33 Rh3 112.15(19) . . ?
C32 C33 H33 114.9(18) . . ?
C34 C33 Rh3 71.33(15) . . ?
C34 C33 C32 124.2(3) . . ?
C34 C33 H33 116.7(18) . . ?
Rh3A C34A H34A 109.1(15) . . ?
C27A C34A Rh3A 114.95(17) . . ?
C27A C34A H34A 114.5(15) . . ?
C33A C34A Rh3A 70.23(14) . . ?
C33A C34A C27A 123.9(2) . . ?
C33A C34A H34A 115.2(15) . . ?
Rh3 C34 H34 106.5(15) . . ?
C27 C34 Rh3 114.90(18) . . ?
C27 C34 H34 114.5(16) . . ?
C33 C34 Rh3 70.55(15) . . ?
C33 C34 C27 124.3(2) . . ?
C33 C34 H34 116.1(16) . . ?
C37A C36A P35A 117.83(18) . . ?
C41A C36A P35A 122.14(19) . . ?
C41A C36A C37A 120.0(2) . . ?
C37 C36 P35 117.68(18) . . ?
C41 C36 P35 123.6(2) . . ?
C41 C36 C37 118.7(2) . . ?
C36 C37 H37 119.5 . . ?
C38 C37 C36 121.1(2) . . ?
C38 C37 H37 119.5 . . ?
C36A C37A H37A 120.1 . . ?
C38A C37A C36A 119.8(2) . . ?
C38A C37A H37A 120.1 . . ?
C37 C38 H38 120.1 . . ?
C37 C38 C39 119.9(3) . . ?
C39 C38 H38 120.1 . . ?
C37A C38A H38A 119.8 . . ?
C37A C38A C39A 120.4(2) . . ?
C39A C38A H38A 119.8 . . ?
C38A C39A H39A 120.1 . . ?
C40A C39A C38A 119.7(2) . . ?
C40A C39A H39A 120.1 . . ?
C38 C39 H39 120.2 . . ?
C40 C39 C38 119.6(2) . . ?
C40 C39 H39 120.2 . . ?
C39 C40 H40 119.6 . . ?
C39 C40 C41 120.8(2) . . ?
C41 C40 H40 119.6 . . ?
C39A C40A H40A 119.7 . . ?
C39A C40A C41A 120.6(2) . . ?
C41A C40A H40A 119.7 . . ?
C36 C41 H41 120.0 . . ?
C40 C41 C36 120.0(2) . . ?
C40 C41 H41 120.0 . . ?
C36A C41A C40A 119.5(2) . . ?
C36A C41A H41A 120.2 . . ?
C40A C41A H41A 120.2 . . ?
C43 C42 P35 117.02(19) . . ?
C47 C42 P35 124.1(2) . . ?
C47 C42 C43 118.9(2) . . ?
C43A C42A P35A 119.3(2) . . ?
C47A C42A P35A 122.23(18) . . ?
C47A C42A C43A 118.5(2) . . ?
C42A C43A H43A 119.6 . . ?
C44A C43A C42A 120.8(3) . . ?
C44A C43A H43A 119.6 . . ?
C42 C43 H43 119.6 . . ?
C44 C43 C42 120.8(3) . . ?
C44 C43 H43 119.6 . . ?
C43A C44A H44A 119.9 . . ?
C43A C44A C45A 120.2(3) . . ?
C45A C44A H44A 119.9 . . ?
C43 C44 H44 120.1 . . ?
C45 C44 C43 119.8(3) . . ?
C45 C44 H44 120.1 . . ?
C44A C45A H45A 120.0 . . ?
C46A C45A C44A 120.0(2) . . ?
C46A C45A H45A 120.0 . . ?
C44 C45 H45 119.9 . . ?
C44 C45 C46 120.2(3) . . ?
C46 C45 H45 119.9 . . ?
C45 C46 H46 120.0 . . ?
C45 C46 C47 120.0(3) . . ?
C47 C46 H46 120.0 . . ?
C45A C46A H46A 120.0 . . ?
C45A C46A C47A 119.9(3) . . ?
C47A C46A H46A 120.0 . . ?
C42 C47 C46 120.2(3) . . ?
C42 C47 H47 119.9 . . ?
C46 C47 H47 119.9 . . ?
C42A C47A C46A 120.6(2) . . ?
C42A C47A H47A 119.7 . . ?
C46A C47A H47A 119.7 . . ?
C49A C48A P35A 120.5(2) . . ?
C53A C48A P35A 120.40(19) . . ?
C53A C48A C49A 119.1(2) . . ?
C49 C48 P35 120.0(2) . . ?
C53 C48 P35 120.94(19) . . ?
C53 C48 C49 119.0(2) . . ?
C48A C49A H49A 120.2 . . ?
C50A C49A C48A 119.6(3) . . ?
C50A C49A H49A 120.2 . . ?
C48 C49 H49 119.9 . . ?
C50 C49 C48 120.3(2) . . ?
C50 C49 H49 119.9 . . ?
C49 C50 H50 119.6 . . ?
C49 C50 C51 120.8(2) . . ?
C51 C50 H50 119.6 . . ?
C49A C50A H50A 119.6 . . ?
C51A C50A C49A 120.9(3) . . ?
C51A C50A H50A 119.6 . . ?
C50A C51A H51A 120.2 . . ?
C52A C51A C50A 119.6(3) . . ?
C52A C51A H51A 120.2 . . ?
C50 C51 H51 120.4 . . ?
C50 C51 C52 119.2(3) . . ?
C52 C51 H51 120.4 . . ?
C51 C52 H52 119.9 . . ?
C53 C52 C51 120.2(3) . . ?
C53 C52 H52 119.9 . . ?
C51A C52A H52A 119.9 . . ?
C51A C52A C53A 120.3(3) . . ?
C53A C52A H52A 119.9 . . ?
C48A C53A C52A 120.4(2) . . ?
C48A C53A H53A 119.8 . . ?
C52A C53A H53A 119.8 . . ?
C48 C53 H53 119.8 . . ?
C52 C53 C48 120.5(2) . . ?
C52 C53 H53 119.8 . . ?
Rh3A B4A H4A 114.1(14) . . ?
C1A B4A Rh3A 72.24(12) . . ?
C1A B4A H4A 117.7(14) . . ?
C1A B4A B5A 57.45(14) . . ?
C1A B4A B8A 108.55(19) . . ?
C1A B4A B9A 103.18(19) . . ?
B5A B4A Rh3A 124.86(18) . . ?
B5A B4A H4A 108.5(14) . . ?
B5A B4A B9A 57.84(15) . . ?
B8A B4A Rh3A 67.86(12) . . ?
B8A B4A H4A 132.0(14) . . ?
B8A B4A B5A 106.47(19) . . ?
B8A B4A B9A 58.68(14) . . ?
B9A B4A Rh3A 121.60(17) . . ?
B9A B4A H4A 118.3(14) . . ?
Rh3 B4 H4 110.0(14) . . ?
C1 B4 Rh3 72.72(12) . . ?
C1 B4 H4 118.0(14) . . ?
C1 B4 B5 57.09(14) . . ?
C1 B4 B8 107.94(19) . . ?
C1 B4 B9 103.43(18) . . ?
B5 B4 Rh3 125.68(16) . . ?
B5 B4 H4 110.9(14) . . ?
B5 B4 B8 107.32(19) . . ?
B5 B4 B9 58.74(15) . . ?
B8 B4 Rh3 67.77(13) . . ?
B8 B4 H4 131.1(14) . . ?
B8 B4 B9 59.22(15) . . ?
B9 B4 Rh3 122.66(17) . . ?
B9 B4 H4 120.3(14) . . ?
C1 B5 B4 60.20(14) . . ?
C1 B5 H5 118.8(13) . . ?
C1 B5 B6 60.30(15) . . ?
C1 B5 B9 107.72(19) . . ?
C1 B5 B10 105.8(2) . . ?
B4 B5 H5 118.0(13) . . ?
B6 B5 B4 110.3(2) . . ?
B6 B5 H5 120.3(13) . . ?
B6 B5 B9 108.9(2) . . ?
B6 B5 B10 58.99(16) . . ?
B9 B5 B4 61.12(15) . . ?
B9 B5 H5 123.9(13) . . ?
B9 B5 B10 60.18(16) . . ?
B10 B5 B4 108.8(2) . . ?
B10 B5 H5 126.5(13) . . ?
C1A B5A B4A 59.52(14) . . ?
C1A B5A H5A 121.7(12) . . ?
C1A B5A B6A 60.55(15) . . ?
C1A B5A B9A 107.67(18) . . ?
C1A B5A B10A 106.24(19) . . ?
B4A B5A H5A 119.3(12) . . ?
B6A B5A B4A 110.14(19) . . ?
B6A B5A H5A 120.8(12) . . ?
B6A B5A B9A 109.2(2) . . ?
B6A B5A B10A 59.33(16) . . ?
B9A B5A B4A 61.47(15) . . ?
B9A B5A H5A 121.6(12) . . ?
B9A B5A B10A 60.29(16) . . ?
B10A B5A B4A 109.19(19) . . ?
B10A B5A H5A 123.7(12) . . ?
C1A B6A B5A 58.68(15) . . ?
C1A B6A H6A 120.3(13) . . ?
C1A B6A B11A 102.19(18) . . ?
C2A B6A C1A 54.45(13) . . ?
C2A B6A B5A 102.40(18) . . ?
C2A B6A H6A 118.3(13) . . ?
C2A B6A B10A 105.71(19) . . ?
C2A B6A B11A 58.06(14) . . ?
B5A B6A H6A 126.7(14) . . ?
B5A B6A B11A 107.4(2) . . ?
B10A B6A C1A 106.2(2) . . ?
B10A B6A B5A 61.09(16) . . ?
B10A B6A H6A 128.6(13) . . ?
B10A B6A B11A 61.03(16) . . ?
B11A B6A H6A 122.6(14) . . ?
C1 B6 C2 54.24(13) . . ?
C1 B6 B5 58.36(14) . . ?
C1 B6 H6 119.4(14) . . ?
C1 B6 B10 106.04(19) . . ?
C1 B6 B11 102.20(18) . . ?
C2 B6 H6 116.9(13) . . ?
B5 B6 C2 102.05(18) . . ?
B5 B6 H6 127.4(14) . . ?
B5 B6 B11 107.9(2) . . ?
B10 B6 C2 105.77(19) . . ?
B10 B6 B5 61.25(16) . . ?
B10 B6 H6 130.0(13) . . ?
B10 B6 B11 61.51(16) . . ?
B11 B6 C2 58.04(15) . . ?
B11 B6 H6 122.1(14) . . ?
Rh3A B7A H7A 112.5(13) . . ?
C2A B7A Rh3A 71.72(12) . . ?
C2A B7A H7A 116.8(13) . . ?
C2A B7A B8A 107.06(18) . . ?
C2A B7A B11A 56.99(14) . . ?
C2A B7A B12A 103.18(17) . . ?
B8A B7A Rh3A 68.30(12) . . ?
B8A B7A H7A 134.1(13) . . ?
B11A B7A Rh3A 124.95(17) . . ?
B11A B7A H7A 107.6(13) . . ?
B11A B7A B8A 107.12(19) . . ?
B11A B7A B12A 59.12(15) . . ?
B12A B7A Rh3A 122.66(17) . . ?
B12A B7A H7A 119.3(13) . . ?
B12A B7A B8A 58.79(15) . . ?
Rh3 B7 H7 111.9(13) . . ?
C2 B7 Rh3 71.91(12) . . ?
C2 B7 H7 119.2(13) . . ?
C2 B7 B8 107.11(19) . . ?
C2 B7 B11 57.67(14) . . ?
C2 B7 B12 103.40(19) . . ?
B8 B7 Rh3 66.89(12) . . ?
B8 B7 H7 131.0(13) . . ?
B11 B7 Rh3 125.06(18) . . ?
B11 B7 H7 110.7(13) . . ?
B11 B7 B8 106.80(19) . . ?
B11 B7 B12 58.71(15) . . ?
B12 B7 Rh3 121.09(17) . . ?
B12 B7 H7 119.7(13) . . ?
B12 B7 B8 58.64(15) . . ?
P35 B8 Rh3 118.11(12) . . ?
B4 B8 Rh3 64.89(12) . . ?
B4 B8 P35 122.57(17) . . ?
B4 B8 B7 102.81(18) . . ?
B7 B8 Rh3 65.33(12) . . ?
B7 B8 P35 131.84(18) . . ?
B9 B8 Rh3 121.49(17) . . ?
B9 B8 P35 108.45(16) . . ?
B9 B8 B4 60.84(15) . . ?
B9 B8 B7 107.12(18) . . ?
B12 B8 Rh3 121.35(16) . . ?
B12 B8 P35 113.97(17) . . ?
B12 B8 B4 106.81(19) . . ?
B12 B8 B7 60.51(15) . . ?
B12 B8 B9 59.99(15) . . ?
P35A B8A Rh3A 119.79(12) . . ?
B4A B8A Rh3A 65.17(12) . . ?
B4A B8A P35A 123.49(18) . . ?
B4A B8A B7A 102.53(18) . . ?
B7A B8A Rh3A 64.00(12) . . ?
B7A B8A P35A 131.46(17) . . ?
B9A B8A Rh3A 121.36(16) . . ?
B9A B8A P35A 108.51(17) . . ?
B9A B8A B4A 61.13(15) . . ?
B9A B8A B7A 106.57(19) . . ?
B9A B8A B12A 60.06(15) . . ?
B12A B8A Rh3A 120.02(17) . . ?
B12A B8A P35A 112.80(16) . . ?
B12A B8A B4A 107.27(18) . . ?
B12A B8A B7A 60.23(15) . . ?
B4A B9A H9A 122.9(13) . . ?
B5A B9A B4A 60.68(15) . . ?
B5A B9A B8A 110.03(19) . . ?
B5A B9A H9A 118.9(12) . . ?
B5A B9A B10A 60.35(16) . . ?
B5A B9A B12A 107.5(2) . . ?
B8A B9A B4A 60.19(15) . . ?
B8A B9A H9A 122.8(12) . . ?
B8A B9A B12A 60.07(15) . . ?
B10A B9A B4A 108.6(2) . . ?
B10A B9A B8A 109.9(2) . . ?
B10A B9A H9A 118.7(12) . . ?
B10A B9A B12A 59.90(16) . . ?
B12A B9A B4A 106.56(19) . . ?
B12A B9A H9A 123.5(12) . . ?
B4 B9 H9 120.0(13) . . ?
B5 B9 B4 60.15(15) . . ?
B5 B9 B8 109.06(19) . . ?
B5 B9 H9 120.4(13) . . ?
B5 B9 B10 60.03(15) . . ?
B5 B9 B12 106.74(19) . . ?
B8 B9 B4 59.94(15) . . ?
B8 B9 H9 120.4(13) . . ?
B10 B9 B4 107.95(19) . . ?
B10 B9 B8 109.36(19) . . ?
B10 B9 H9 122.8(13) . . ?
B10 B9 B12 59.71(16) . . ?
B12 B9 B4 106.06(19) . . ?
B12 B9 B8 59.92(15) . . ?
B12 B9 H9 125.4(13) . . ?
B5A B10A H10A 121.5(14) . . ?
B5A B10A B11A 105.48(19) . . ?
B5A B10A B12A 107.06(19) . . ?
B6A B10A B5A 59.58(16) . . ?
B6A B10A B9A 108.7(2) . . ?
B6A B10A H10A 120.1(14) . . ?
B6A B10A B11A 60.02(16) . . ?
B6A B10A B12A 109.39(19) . . ?
B9A B10A B5A 59.37(16) . . ?
B9A B10A H10A 121.2(14) . . ?
B9A B10A B11A 107.12(19) . . ?
B9A B10A B12A 60.29(16) . . ?
B11A B10A H10A 124.4(14) . . ?
B12A B10A H10A 122.7(14) . . ?
B12A B10A B11A 59.91(16) . . ?
B5 B10 B9 59.79(15) . . ?
B5 B10 H10 123.7(14) . . ?
B5 B10 B11 105.40(19) . . ?
B6 B10 B5 59.76(16) . . ?
B6 B10 B9 109.22(19) . . ?
B6 B10 H10 119.3(14) . . ?
B6 B10 B11 59.72(16) . . ?
B6 B10 B12 108.91(19) . . ?
B9 B10 H10 123.0(14) . . ?
B9 B10 B11 107.25(19) . . ?
B11 B10 H10 121.7(14) . . ?
B12 B10 B5 107.00(19) . . ?
B12 B10 B9 60.28(16) . . ?
B12 B10 H10 122.1(14) . . ?
B12 B10 B11 59.63(16) . . ?
C2 B11 B6 61.09(15) . . ?
C2 B11 B7 59.60(15) . . ?
C2 B11 B10 106.00(19) . . ?
C2 B11 H11 119.5(12) . . ?
C2 B11 B12 106.97(19) . . ?
B6 B11 B7 110.76(19) . . ?
B6 B11 B10 58.78(16) . . ?
B6 B11 H11 118.1(13) . . ?
B6 B11 B12 108.3(2) . . ?
B7 B11 H11 120.1(12) . . ?
B10 B11 B7 109.27(19) . . ?
B10 B11 H11 124.5(12) . . ?
B12 B11 B7 61.37(15) . . ?
B12 B11 B10 59.88(15) . . ?
B12 B11 H11 125.4(12) . . ?
C2A B11A B6A 60.17(15) . . ?
C2A B11A B7A 60.92(15) . . ?
C2A B11A B10A 105.7(2) . . ?
C2A B11A H11A 119.4(13) . . ?
C2A B11A B12A 107.7(2) . . ?
B6A B11A B7A 110.9(2) . . ?
B6A B11A B10A 58.95(16) . . ?
B6A B11A H11A 118.4(13) . . ?
B6A B11A B12A 108.5(2) . . ?
B7A B11A H11A 119.9(13) . . ?
B10A B11A B7A 109.0(2) . . ?
B10A B11A H11A 124.6(13) . . ?
B12A B11A B7A 60.98(16) . . ?
B12A B11A B10A 59.90(16) . . ?
B12A B11A H11A 125.0(13) . . ?
B7 B12 H12 120.9(13) . . ?
B8 B12 B7 60.85(15) . . ?
B8 B12 B9 60.09(15) . . ?
B8 B12 H12 122.5(13) . . ?
B9 B12 B7 107.45(19) . . ?
B9 B12 H12 124.6(13) . . ?
B10 B12 B7 108.59(19) . . ?
B10 B12 B8 109.7(2) . . ?
B10 B12 B9 60.01(16) . . ?
B10 B12 H12 120.0(13) . . ?
B11 B12 B7 59.92(15) . . ?
B11 B12 B8 109.58(19) . . ?
B11 B12 B9 107.7(2) . . ?
B11 B12 B10 60.49(16) . . ?
B11 B12 H12 118.6(12) . . ?
B7A B12A H12A 119.7(13) . . ?
B8A B12A B7A 60.98(15) . . ?
B8A B12A H12A 121.1(13) . . ?
B9A B12A B7A 107.00(19) . . ?
B9A B12A B8A 59.87(15) . . ?
B9A B12A H12A 125.5(13) . . ?
B10A B12A B7A 108.40(19) . . ?
B10A B12A B8A 109.65(19) . . ?
B10A B12A B9A 59.81(16) . . ?
B10A B12A B11A 60.19(16) . . ?
B10A B12A H12A 121.7(13) . . ?
B11A B12A B7A 59.89(15) . . ?
B11A B12A B8A 109.52(19) . . ?
B11A B12A B9A 106.97(19) . . ?
B11A B12A H12A 119.5(13) . . ?

loop_
_geom_bond_atom_site_label_1
_geom_bond_atom_site_label_2
_geom_bond_distance
_geom_bond_site_symmetry_2
_geom_bond_publ_flag
Rh3 C1 2.381(2) . ?
Rh3 C2 2.367(2) . ?
Rh3 C29 2.151(2) . ?
Rh3 C30 2.160(2) . ?
Rh3 C33 2.145(3) . ?
Rh3 C34 2.155(2) . ?
Rh3 B4 2.213(3) . ?
Rh3 B7 2.235(3) . ?
Rh3 B8 2.262(3) . ?
Rh3A C1A 2.384(2) . ?
Rh3A C2A 2.358(2) . ?
Rh3A C29A 2.148(2) . ?
Rh3A C30A 2.167(3) . ?
Rh3A C33A 2.149(2) . ?
Rh3A C34A 2.169(2) . ?
Rh3A B4A 2.240(3) . ?
Rh3A B7A 2.211(3) . ?
Rh3A B8A 2.286(3) . ?
P35 C36 1.808(2) . ?
P35 C42 1.827(2) . ?
P35 C48 1.809(3) . ?
P35 B8 1.951(3) . ?
P35A C36A 1.810(2) . ?
P35A C42A 1.826(2) . ?
P35A C48A 1.815(2) . ?
P35A B8A 1.957(3) . ?
C1 C2 1.590(3) . ?
C1 C20 1.538(3) . ?
C1 B4 1.754(3) . ?
C1 B5 1.697(3) . ?
C1 B6 1.731(3) . ?
C1A C2A 1.590(3) . ?
C1A C20A 1.552(3) . ?
C1A B4A 1.748(4) . ?
C1A B5A 1.709(3) . ?
C1A B6A 1.742(4) . ?
C2 C13 1.549(3) . ?
C2 B6 1.756(4) . ?
C2 B7 1.737(4) . ?
C2 B11 1.702(4) . ?
C2A C13A 1.544(3) . ?
C2A B6A 1.734(3) . ?
C2A B7A 1.767(4) . ?
C2A B11A 1.696(4) . ?
C13 H13A 0.9900 . ?
C13 H13B 0.9900 . ?
C13 C14 1.509(3) . ?
C13A H13C 0.9900 . ?
C13A H13D 0.9900 . ?
C13A C14A 1.518(3) . ?
C14 C15 1.392(4) . ?
C14 C19 1.394(3) . ?
C14A C15A 1.394(4) . ?
C14A C19A 1.389(3) . ?
C15 H15 0.9500 . ?
C15 C16 1.381(4) . ?
C15A H15A 0.9500 . ?
C15A C16A 1.382(4) . ?
C16 H16 0.9500 . ?
C16 C17 1.389(4) . ?
C16A H16A 0.9500 . ?
C16A C17A 1.389(4) . ?
C17 H17 0.9500 . ?
C17 C18 1.375(4) . ?
C17A H17A 0.9500 . ?
C17A C18A 1.380(4) . ?
C18A H18A 0.9500 . ?
C18A C19A 1.384(4) . ?
C18 H18 0.9500 . ?
C18 C19 1.392(4) . ?
C19A H19A 0.9500 . ?
C19 H19 0.9500 . ?
C20A H20C 0.9900 . ?
C20A H20D 0.9900 . ?
C20A C21A 1.522(3) . ?
C20 H20A 0.9900 . ?
C20 H20B 0.9900 . ?
C20 C21 1.515(3) . ?
C21A C22A 1.397(3) . ?
C21A C26A 1.385(4) . ?
C21 C22 1.387(3) . ?
C21 C26 1.388(3) . ?
C22A H22A 0.9500 . ?
C22A C23A 1.377(4) . ?
C22 H22 0.9500 . ?
C22 C23 1.385(3) . ?
C23A H23A 0.9500 . ?
C23A C24A 1.390(4) . ?
C23 H23 0.9500 . ?
C23 C24 1.381(4) . ?
C24 H24 0.9500 . ?
C24 C25 1.385(4) . ?
C24A H24A 0.9500 . ?
C24A C25A 1.379(4) . ?
C25A H25A 0.9500 . ?
C25A C26A 1.391(4) . ?
C25 H25 0.9500 . ?
C25 C26 1.387(3) . ?
C26 H26 0.9500 . ?
C26A H26A 0.9500 . ?
C27A H27C 0.9900 . ?
C27A H27D 0.9900 . ?
C27A C28A 1.528(3) . ?
C27A C34A 1.521(3) . ?
C27 H27A 0.9900 . ?
C27 H27B 0.9900 . ?
C27 C28 1.524(4) . ?
C27 C34 1.526(4) . ?
C28A H28C 0.9900 . ?
C28A H28D 0.9900 . ?
C28A C29A 1.518(3) . ?
C28 H28A 0.9900 . ?
C28 H28B 0.9900 . ?
C28 C29 1.512(3) . ?
C29A H29A 0.93(2) . ?
C29A C30A 1.390(4) . ?
C29 H29 0.91(3) . ?
C29 C30 1.396(4) . ?
C30 H30 0.90(2) . ?
C30 C31 1.513(3) . ?
C30A H30A 0.93(3) . ?
C30A C31A 1.527(3) . ?
C31A H31C 0.9900 . ?
C31A H31D 0.9900 . ?
C31A C32A 1.531(4) . ?
C31 H31A 0.9900 . ?
C31 H31B 0.9900 . ?
C31 C32 1.525(4) . ?
C32A H32C 0.9900 . ?
C32A H32D 0.9900 . ?
C32A C33A 1.500(3) . ?
C32 H32A 0.9900 . ?
C32 H32B 0.9900 . ?
C32 C33 1.512(4) . ?
C33A H33A 0.97(2) . ?
C33A C34A 1.406(3) . ?
C33 H33 0.91(3) . ?
C33 C34 1.404(4) . ?
C34A H34A 0.97(3) . ?
C34 H34 0.95(3) . ?
C36A C37A 1.398(3) . ?
C36A C41A 1.392(3) . ?
C36 C37 1.401(3) . ?
C36 C41 1.397(3) . ?
C37 H37 0.9500 . ?
C37 C38 1.380(3) . ?
C37A H37A 0.9500 . ?
C37A C38A 1.382(3) . ?
C38 H38 0.9500 . ?
C38 C39 1.390(4) . ?
C38A H38A 0.9500 . ?
C38A C39A 1.394(4) . ?
C39A H39A 0.9500 . ?
C39A C40A 1.381(4) . ?
C39 H39 0.9500 . ?
C39 C40 1.387(4) . ?
C40 H40 0.9500 . ?
C40 C41 1.387(3) . ?
C40A H40A 0.9500 . ?
C40A C41A 1.393(3) . ?
C41 H41 0.9500 . ?
C41A H41A 0.9500 . ?
C42 C43 1.392(3) . ?
C42 C47 1.389(4) . ?
C42A C43A 1.395(3) . ?
C42A C47A 1.391(3) . ?
C43A H43A 0.9500 . ?
C43A C44A 1.377(3) . ?
C43 H43 0.9500 . ?
C43 C44 1.386(4) . ?
C44A H44A 0.9500 . ?
C44A C45A 1.385(4) . ?
C44 H44 0.9500 . ?
C44 C45 1.378(4) . ?
C45A H45A 0.9500 . ?
C45A C46A 1.379(4) . ?
C45 H45 0.9500 . ?
C45 C46 1.381(4) . ?
C46 H46 0.9500 . ?
C46 C47 1.395(4) . ?
C46A H46A 0.9500 . ?
C46A C47A 1.393(3) . ?
C47 H47 0.9500 . ?
C47A H47A 0.9500 . ?
C48A C49A 1.395(3) . ?
C48A C53A 1.385(3) . ?
C48 C49 1.399(3) . ?
C48 C53 1.390(3) . ?
C49A H49A 0.9500 . ?
C49A C50A 1.387(4) . ?
C49 H49 0.9500 . ?
C49 C50 1.376(4) . ?
C50 H50 0.9500 . ?
C50 C51 1.390(4) . ?
C50A H50A 0.9500 . ?
C50A C51A 1.376(4) . ?
C51A H51A 0.9500 . ?
C51A C52A 1.375(4) . ?
C51 H51 0.9500 . ?
C51 C52 1.391(4) . ?
C52 H52 0.9500 . ?
C52 C53 1.387(4) . ?
C52A H52A 0.9500 . ?
C52A C53A 1.389(3) . ?
C53A H53A 0.9500 . ?
C53 H53 0.9500 . ?
B4A H4A 1.05(3) . ?
B4A B5A 1.807(4) . ?
B4A B8A 1.804(4) . ?
B4A B9A 1.821(4) . ?
B4 H4 1.10(3) . ?
B4 B5 1.796(4) . ?
B4 B8 1.797(4) . ?
B4 B9 1.814(4) . ?
B5 H5 1.07(2) . ?
B5 B6 1.749(4) . ?
B5 B9 1.770(4) . ?
B5 B10 1.775(4) . ?
B5A H5A 1.08(2) . ?
B5A B6A 1.746(4) . ?
B5A B9A 1.755(4) . ?
B5A B10A 1.772(4) . ?
B6A H6A 1.06(2) . ?
B6A B10A 1.741(4) . ?
B6A B11A 1.761(4) . ?
B6 H6 1.06(3) . ?
B6 B10 1.735(4) . ?
B6 B11 1.752(4) . ?
B7A H7A 1.11(2) . ?
B7A B8A 1.820(4) . ?
B7A B11A 1.787(4) . ?
B7A B12A 1.807(4) . ?
B7 H7 1.09(3) . ?
B7 B8 1.822(4) . ?
B7 B11 1.790(4) . ?
B7 B12 1.816(4) . ?
B8 B9 1.784(4) . ?
B8 B12 1.781(4) . ?
B8A B9A 1.776(4) . ?
B8A B12A 1.780(4) . ?
B9A H9A 1.08(2) . ?
B9A B10A 1.771(4) . ?
B9A B12A 1.780(4) . ?
B9 H9 1.11(2) . ?
B9 B10 1.778(4) . ?
B9 B12 1.782(4) . ?
B10A H10A 1.12(3) . ?
B10A B11A 1.778(4) . ?
B10A B12A 1.773(4) . ?
B10 H10 1.11(3) . ?
B10 B11 1.783(4) . ?
B10 B12 1.772(4) . ?
B11 H11 1.08(2) . ?
B11 B12 1.768(4) . ?
B11A H11A 1.12(3) . ?
B11A B12A 1.773(4) . ?
B12 H12 1.12(3) . ?
B12A H12A 1.10(2) . ?

loop_
_geom_torsion_atom_site_label_1
_geom_torsion_atom_site_label_2
_geom_torsion_atom_site_label_3
_geom_torsion_atom_site_label_4
_geom_torsion
_geom_torsion_site_symmetry_1
_geom_torsion_site_symmetry_2
_geom_torsion_site_symmetry_3
_geom_torsion_site_symmetry_4
_geom_torsion_publ_flag
Rh3 C1 C2 C13 104.43(19) . . . . ?
Rh3 C1 C2 B6 -155.89(14) . . . . ?
Rh3 C1 C2 B7 -50.31(15) . . . . ?
Rh3 C1 C2 B11 -118.20(17) . . . . ?
Rh3 C1 C20 C21 -178.23(17) . . . . ?
Rh3 C1 B4 B5 158.25(17) . . . . ?
Rh3 C1 B4 B8 58.86(14) . . . . ?
Rh3 C1 B4 B9 120.45(18) . . . . ?
Rh3 C1 B5 B4 -22.67(17) . . . . ?
Rh3 C1 B5 B6 119.30(19) . . . . ?
Rh3 C1 B5 B9 17.2(2) . . . . ?
Rh3 C1 B5 B10 80.3(2) . . . . ?
Rh3 C1 B6 C2 29.17(17) . . . . ?
Rh3 C1 B6 B5 -109.1(2) . . . . ?
Rh3 C1 B6 B10 -69.0(2) . . . . ?
Rh3 C1 B6 B11 -5.4(3) . . . . ?
Rh3 C2 C13 C14 -118.2(2) . . . . ?
Rh3 C2 B6 C1 -29.13(17) . . . . ?
Rh3 C2 B6 B5 6.3(3) . . . . ?
Rh3 C2 B6 B10 69.5(2) . . . . ?
Rh3 C2 B6 B11 110.0(2) . . . . ?
Rh3 C2 B7 B8 -57.83(14) . . . . ?
Rh3 C2 B7 B11 -157.21(16) . . . . ?
Rh3 C2 B7 B12 -118.72(17) . . . . ?
Rh3 C2 B11 B6 -118.25(19) . . . . ?
Rh3 C2 B11 B7 24.28(17) . . . . ?
Rh3 C2 B11 B10 -79.0(2) . . . . ?
Rh3 C2 B11 B12 -16.3(3) . . . . ?
Rh3 C29 C30 C31 -107.1(2) . . . . ?
Rh3 C30 C31 C32 12.1(3) . . . . ?
Rh3 C33 C34 C27 -107.4(3) . . . . ?
Rh3 B4 B5 C1 25.82(19) . . . . ?
Rh3 B4 B5 B6 -9.0(3) . . . . ?
Rh3 B4 B5 B9 -109.9(2) . . . . ?
Rh3 B4 B5 B10 -72.0(2) . . . . ?
Rh3 B4 B8 P35 -108.54(17) . . . . ?
Rh3 B4 B8 B7 54.59(13) . . . . ?
Rh3 B4 B8 B9 157.23(16) . . . . ?
Rh3 B4 B8 B12 117.30(17) . . . . ?
Rh3 B4 B9 B5 114.9(2) . . . . ?
Rh3 B4 B9 B8 -25.19(17) . . . . ?
Rh3 B4 B9 B10 77.2(2) . . . . ?
Rh3 B4 B9 B12 14.5(3) . . . . ?
Rh3 B7 B8 P35 106.5(2) . . . . ?
Rh3 B7 B8 B4 -54.31(13) . . . . ?
Rh3 B7 B8 B9 -117.39(18) . . . . ?
Rh3 B7 B8 B12 -156.56(17) . . . . ?
Rh3 B7 B11 C2 -26.73(18) . . . . ?
Rh3 B7 B11 B6 8.0(3) . . . . ?
Rh3 B7 B11 B10 70.9(2) . . . . ?
Rh3 B7 B11 B12 108.2(2) . . . . ?
Rh3 B7 B12 B8 25.30(17) . . . . ?
Rh3 B7 B12 B9 -14.0(3) . . . . ?
Rh3 B7 B12 B10 -77.4(2) . . . . ?
Rh3 B7 B12 B11 -114.7(2) . . . . ?
Rh3 B8 B9 B4 24.27(17) . . . . ?
Rh3 B8 B9 B5 -11.8(3) . . . . ?
Rh3 B8 B9 B10 -75.8(2) . . . . ?
Rh3 B8 B9 B12 -110.5(2) . . . . ?
Rh3 B8 B12 B7 -25.05(18) . . . . ?
Rh3 B8 B12 B9 110.8(2) . . . . ?
Rh3 B8 B12 B10 75.8(2) . . . . ?
Rh3 B8 B12 B11 11.1(3) . . . . ?
Rh3A C1A C2A C13A 97.42(19) . . . . ?
Rh3A C1A C2A B6A -156.08(15) . . . . ?
Rh3A C1A C2A B7A -49.90(14) . . . . ?
Rh3A C1A C2A B11A -117.21(17) . . . . ?
Rh3A C1A C20A C21A 112.19(19) . . . . ?
Rh3A C1A B4A B5A 156.42(16) . . . . ?
Rh3A C1A B4A B8A 58.33(14) . . . . ?
Rh3A C1A B4A B9A 119.35(16) . . . . ?
Rh3A C1A B5A B4A -24.94(17) . . . . ?
Rh3A C1A B5A B6A 117.34(19) . . . . ?
Rh3A C1A B5A B9A 14.8(3) . . . . ?
Rh3A C1A B5A B10A 78.1(2) . . . . ?
Rh3A C1A B6A C2A 28.30(17) . . . . ?
Rh3A C1A B6A B5A -109.7(2) . . . . ?
Rh3A C1A B6A B10A -69.7(2) . . . . ?
Rh3A C1A B6A B11A -6.7(3) . . . . ?
Rh3A C2A C13A C14A 164.36(19) . . . . ?
Rh3A C2A B6A C1A -29.51(18) . . . . ?
Rh3A C2A B6A B5A 6.3(3) . . . . ?
Rh3A C2A B6A B10A 69.4(2) . . . . ?
Rh3A C2A B6A B11A 109.2(2) . . . . ?
Rh3A C2A B7A B8A -59.42(14) . . . . ?
Rh3A C2A B7A B11A -159.08(17) . . . . ?
Rh3A C2A B7A B12A -120.42(18) . . . . ?
Rh3A C2A B11A B6A -120.32(19) . . . . ?
Rh3A C2A B11A B7A 21.88(17) . . . . ?
Rh3A C2A B11A B10A -81.5(2) . . . . ?
Rh3A C2A B11A B12A -18.7(2) . . . . ?
Rh3A C29A C30A C31A -107.0(2) . . . . ?
Rh3A C30A C31A C32A 12.7(3) . . . . ?
Rh3A C33A C34A C27A -107.4(2) . . . . ?
Rh3A B4A B5A C1A 27.67(18) . . . . ?
Rh3A B4A B5A B6A -6.9(3) . . . . ?
Rh3A B4A B5A B9A -108.5(2) . . . . ?
Rh3A B4A B5A B10A -70.3(2) . . . . ?
Rh3A B4A B8A P35A -110.50(17) . . . . ?
Rh3A B4A B8A B7A 53.30(13) . . . . ?
Rh3A B4A B8A B9A 155.48(17) . . . . ?
Rh3A B4A B8A B12A 115.68(17) . . . . ?
Rh3A B4A B9A B5A 113.9(2) . . . . ?
Rh3A B4A B9A B8A -26.83(18) . . . . ?
Rh3A B4A B9A B10A 75.9(2) . . . . ?
Rh3A B4A B9A B12A 12.8(3) . . . . ?
Rh3A B7A B8A P35A 107.9(2) . . . . ?
Rh3A B7A B8A B4A -54.05(13) . . . . ?
Rh3A B7A B8A B9A -117.32(16) . . . . ?
Rh3A B7A B8A B12A -156.96(16) . . . . ?
Rh3A B7A B11A C2A -24.43(19) . . . . ?
Rh3A B7A B11A B6A 10.3(3) . . . . ?
Rh3A B7A B11A B10A 73.4(2) . . . . ?
Rh3A B7A B11A B12A 110.4(2) . . . . ?
Rh3A B7A B12A B8A 25.59(17) . . . . ?
Rh3A B7A B12A B9A -14.1(3) . . . . ?
Rh3A B7A B12A B10A -77.2(2) . . . . ?
Rh3A B7A B12A B11A -114.2(2) . . . . ?
Rh3A B8A B9A B4A 26.17(18) . . . . ?
Rh3A B8A B9A B5A -9.8(3) . . . . ?
Rh3A B8A B9A B10A -74.4(2) . . . . ?
Rh3A B8A B9A B12A -109.0(2) . . . . ?
Rh3A B8A B12A B7A -23.97(16) . . . . ?
Rh3A B8A B12A B9A 111.15(19) . . . . ?
Rh3A B8A B12A B10A 76.7(2) . . . . ?
Rh3A B8A B12A B11A 12.4(3) . . . . ?
P35 C36 C37 C38 179.62(19) . . . . ?
P35 C36 C41 C40 -178.54(19) . . . . ?
P35 C42 C43 C44 174.5(2) . . . . ?
P35 C42 C47 C46 -174.3(2) . . . . ?
P35 C48 C49 C50 -179.8(2) . . . . ?
P35 C48 C53 C52 179.2(2) . . . . ?
P35 B8 B9 B4 -117.63(18) . . . . ?
P35 B8 B9 B5 -153.69(16) . . . . ?
P35 B8 B9 B10 142.35(17) . . . . ?
P35 B8 B9 B12 107.57(18) . . . . ?
P35 B8 B12 B7 126.0(2) . . . . ?
P35 B8 B12 B9 -98.24(19) . . . . ?
P35 B8 B12 B10 -133.23(18) . . . . ?
P35 B8 B12 B11 162.10(17) . . . . ?
P35A C36A C37A C38A 178.56(19) . . . . ?
P35A C36A C41A C40A -178.32(19) . . . . ?
P35A C42A C43A C44A 177.93(19) . . . . ?
P35A C42A C47A C46A -178.35(19) . . . . ?
P35A C48A C49A C50A -179.4(2) . . . . ?
P35A C48A C53A C52A -178.88(19) . . . . ?
P35A B8A B9A B4A -118.67(19) . . . . ?
P35A B8A B9A B5A -154.62(18) . . . . ?
P35A B8A B9A B10A 140.73(17) . . . . ?
P35A B8A B9A B12A 106.19(18) . . . . ?
P35A B8A B12A B7A 125.94(19) . . . . ?
P35A B8A B12A B9A -98.94(19) . . . . ?
P35A B8A B12A B10A -133.38(18) . . . . ?
P35A B8A B12A B11A 162.31(16) . . . . ?
C1 C2 C13 C14 162.9(2) . . . . ?
C1 C2 B6 B5 35.44(17) . . . . ?
C1 C2 B6 B10 98.6(2) . . . . ?
C1 C2 B6 B11 139.14(19) . . . . ?
C1 C2 B7 Rh3 54.11(15) . . . . ?
C1 C2 B7 B8 -3.7(2) . . . . ?
C1 C2 B7 B11 -103.1(2) . . . . ?
C1 C2 B7 B12 -64.6(2) . . . . ?
C1 C2 B11 B6 -38.22(18) . . . . ?
C1 C2 B11 B7 104.3(2) . . . . ?
C1 C2 B11 B10 1.0(2) . . . . ?
C1 C2 B11 B12 63.7(2) . . . . ?
C1 C20 C21 C22 90.2(3) . . . . ?
C1 C20 C21 C26 -94.9(3) . . . . ?
C1 B4 B5 B6 -34.80(18) . . . . ?
C1 B4 B5 B9 -135.8(2) . . . . ?
C1 B4 B5 B10 -97.8(2) . . . . ?
C1 B4 B8 Rh3 -61.99(14) . . . . ?
C1 B4 B8 P35 -170.54(16) . . . . ?
C1 B4 B8 B7 -7.4(2) . . . . ?
C1 B4 B8 B9 95.23(19) . . . . ?
C1 B4 B8 B12 55.3(2) . . . . ?
C1 B4 B9 B5 37.02(17) . . . . ?
C1 B4 B9 B8 -103.1(2) . . . . ?
C1 B4 B9 B10 -0.7(2) . . . . ?
C1 B4 B9 B12 -63.4(2) . . . . ?
C1 B5 B6 C2 -33.55(16) . . . . ?
C1 B5 B6 B10 -135.1(2) . . . . ?
C1 B5 B6 B11 -93.6(2) . . . . ?
C1 B5 B9 B4 -39.45(18) . . . . ?
C1 B5 B9 B8 -3.5(3) . . . . ?
C1 B5 B9 B10 98.4(2) . . . . ?
C1 B5 B9 B12 59.8(2) . . . . ?
C1 B5 B10 B6 39.60(17) . . . . ?
C1 B5 B10 B9 -101.7(2) . . . . ?
C1 B5 B10 B11 -0.4(2) . . . . ?
C1 B5 B10 B12 -62.8(2) . . . . ?
C1 B6 B10 B5 -38.72(18) . . . . ?
C1 B6 B10 B9 -3.8(3) . . . . ?
C1 B6 B10 B11 95.4(2) . . . . ?
C1 B6 B10 B12 60.4(2) . . . . ?
C1 B6 B11 C2 32.89(16) . . . . ?
C1 B6 B11 B7 -1.3(2) . . . . ?
C1 B6 B11 B10 -101.78(19) . . . . ?
C1 B6 B11 B12 -66.8(2) . . . . ?
C1A C2A C13A C14A 87.0(3) . . . . ?
C1A C2A B6A B5A 35.78(17) . . . . ?
C1A C2A B6A B10A 98.9(2) . . . . ?
C1A C2A B6A B11A 138.7(2) . . . . ?
C1A C2A B7A Rh3A 54.45(15) . . . . ?
C1A C2A B7A B8A -5.0(2) . . . . ?
C1A C2A B7A B11A -104.6(2) . . . . ?
C1A C2A B7A B12A -66.0(2) . . . . ?
C1A C2A B11A B6A -39.42(19) . . . . ?
C1A C2A B11A B7A 102.8(2) . . . . ?
C1A C2A B11A B10A -0.6(3) . . . . ?
C1A C2A B11A B12A 62.2(2) . . . . ?
C1A C20A C21A C22A 74.3(3) . . . . ?
C1A C20A C21A C26A -109.2(3) . . . . ?
C1A B4A B5A B6A -34.57(18) . . . . ?
C1A B4A B5A B9A -136.1(2) . . . . ?
C1A B4A B5A B10A -98.0(2) . . . . ?
C1A B4A B8A Rh3A -61.05(14) . . . . ?
C1A B4A B8A P35A -171.56(16) . . . . ?
C1A B4A B8A B7A -7.8(2) . . . . ?
C1A B4A B8A B9A 94.4(2) . . . . ?
C1A B4A B8A B12A 54.6(2) . . . . ?
C1A B4A B9A B5A 36.88(17) . . . . ?
C1A B4A B9A B8A -103.9(2) . . . . ?
C1A B4A B9A B10A -1.1(2) . . . . ?
C1A B4A B9A B12A -64.3(2) . . . . ?
C1A B5A B6A C2A -33.84(16) . . . . ?
C1A B5A B6A B10A -135.10(19) . . . . ?
C1A B5A B6A B11A -93.92(19) . . . . ?
C1A B5A B9A B4A -38.83(18) . . . . ?
C1A B5A B9A B8A -3.1(3) . . . . ?
C1A B5A B9A B10A 99.0(2) . . . . ?
C1A B5A B9A B12A 60.7(2) . . . . ?
C1A B5A B10A B6A 39.81(17) . . . . ?
C1A B5A B10A B9A -101.4(2) . . . . ?
C1A B5A B10A B11A -0.4(2) . . . . ?
C1A B5A B10A B12A -63.0(2) . . . . ?
C1A B6A B10A B5A -38.89(17) . . . . ?
C1A B6A B10A B9A -4.2(2) . . . . ?
C1A B6A B10A B11A 95.2(2) . . . . ?
C1A B6A B10A B12A 60.0(2) . . . . ?
C1A B6A B11A C2A 33.33(17) . . . . ?
C1A B6A B11A B7A -1.7(3) . . . . ?
C1A B6A B11A B10A -101.9(2) . . . . ?
C1A B6A B11A B12A -66.9(2) . . . . ?
C2 C1 C20 C21 -102.2(3) . . . . ?
C2 C1 B4 Rh3 -53.18(15) . . . . ?
C2 C1 B4 B5 105.1(2) . . . . ?
C2 C1 B4 B8 5.7(2) . . . . ?
C2 C1 B4 B9 67.3(2) . . . . ?
C2 C1 B5 B4 -101.9(2) . . . . ?
C2 C1 B5 B6 40.06(19) . . . . ?
C2 C1 B5 B9 -62.0(2) . . . . ?
C2 C1 B5 B10 1.1(2) . . . . ?
C2 C1 B6 B5 -138.2(2) . . . . ?
C2 C1 B6 B10 -98.1(2) . . . . ?
C2 C1 B6 B11 -34.60(17) . . . . ?
C2 C13 C14 C15 87.9(3) . . . . ?
C2 C13 C14 C19 -96.1(3) . . . . ?
C2 B6 B10 B5 -95.3(2) . . . . ?
C2 B6 B10 B9 -60.4(2) . . . . ?
C2 B6 B10 B11 38.82(17) . . . . ?
C2 B6 B10 B12 3.8(3) . . . . ?
C2 B6 B11 B7 -34.14(17) . . . . ?
C2 B6 B11 B10 -134.68(19) . . . . ?
C2 B6 B11 B12 -99.7(2) . . . . ?
C2 B7 B8 Rh3 61.02(14) . . . . ?
C2 B7 B8 P35 167.56(18) . . . . ?
C2 B7 B8 B4 6.7(2) . . . . ?
C2 B7 B8 B9 -56.4(2) . . . . ?
C2 B7 B8 B12 -95.5(2) . . . . ?
C2 B7 B11 B6 34.72(18) . . . . ?
C2 B7 B11 B10 97.7(2) . . . . ?
C2 B7 B11 B12 134.9(2) . . . . ?
C2 B7 B12 B8 102.1(2) . . . . ?
C2 B7 B12 B9 62.8(2) . . . . ?
C2 B7 B12 B10 -0.7(2) . . . . ?
C2 B7 B12 B11 -37.99(17) . . . . ?
C2 B11 B12 B7 39.71(18) . . . . ?
C2 B11 B12 B8 3.2(3) . . . . ?
C2 B11 B12 B9 -60.6(2) . . . . ?
C2 B11 B12 B10 -99.0(2) . . . . ?
C2A C1A C20A C21A -170.7(2) . . . . ?
C2A C1A B4A Rh3A -53.08(15) . . . . ?
C2A C1A B4A B5A 103.3(2) . . . . ?
C2A C1A B4A B8A 5.3(2) . . . . ?
C2A C1A B4A B9A 66.3(2) . . . . ?
C2A C1A B5A B4A -103.0(2) . . . . ?
C2A C1A B5A B6A 39.27(18) . . . . ?
C2A C1A B5A B9A -63.3(2) . . . . ?
C2A C1A B5A B10A 0.0(2) . . . . ?
C2A C1A B6A B5A -138.05(19) . . . . ?
C2A C1A B6A B10A -98.0(2) . . . . ?
C2A C1A B6A B11A -34.97(17) . . . . ?
C2A C13A C14A C15A 80.0(3) . . . . ?
C2A C13A C14A C19A -107.1(3) . . . . ?
C2A B6A B10A B5A -95.7(2) . . . . ?
C2A B6A B10A B9A -61.0(2) . . . . ?
C2A B6A B10A B11A 38.39(18) . . . . ?
C2A B6A B10A B12A 3.1(3) . . . . ?
C2A B6A B11A B7A -34.99(19) . . . . ?
C2A B6A B11A B10A -135.2(2) . . . . ?
C2A B6A B11A B12A -100.2(2) . . . . ?
C2A B7A B8A Rh3A 61.62(14) . . . . ?
C2A B7A B8A P35A 169.48(17) . . . . ?
C2A B7A B8A B4A 7.6(2) . . . . ?
C2A B7A B8A B9A -55.7(2) . . . . ?
C2A B7A B8A B12A -95.34(19) . . . . ?
C2A B7A B11A B6A 34.70(19) . . . . ?
C2A B7A B11A B10A 97.8(2) . . . . ?
C2A B7A B11A B12A 134.9(2) . . . . ?
C2A B7A B12A B8A 102.15(19) . . . . ?
C2A B7A B12A B9A 62.5(2) . . . . ?
C2A B7A B12A B10A -0.6(2) . . . . ?
C2A B7A B12A B11A -37.62(17) . . . . ?
C2A B11A B12A B7A 40.54(17) . . . . ?
C2A B11A B12A B8A 3.7(3) . . . . ?
C2A B11A B12A B9A -59.6(2) . . . . ?
C2A B11A B12A B10A -98.3(2) . . . . ?
C13 C2 B6 C1 111.5(2) . . . . ?
C13 C2 B6 B5 146.9(2) . . . . ?
C13 C2 B6 B10 -149.9(2) . . . . ?
C13 C2 B6 B11 -109.4(2) . . . . ?
C13 C2 B7 Rh3 -98.5(2) . . . . ?
C13 C2 B7 B8 -156.3(2) . . . . ?
C13 C2 B7 B11 104.3(2) . . . . ?
C13 C2 B7 B12 142.8(2) . . . . ?
C13 C2 B11 B6 99.9(2) . . . . ?
C13 C2 B11 B7 -117.6(2) . . . . ?
C13 C2 B11 B10 139.2(2) . . . . ?
C13 C2 B11 B12 -158.1(2) . . . . ?
C13 C14 C15 C16 173.9(2) . . . . ?
C13 C14 C19 C18 -175.0(2) . . . . ?
C13A C2A B6A C1A 113.4(2) . . . . ?
C13A C2A B6A B5A 149.2(2) . . . . ?
C13A C2A B6A B10A -147.7(2) . . . . ?
C13A C2A B6A B11A -107.9(2) . . . . ?
C13A C2A B7A Rh3A -93.73(19) . . . . ?
C13A C2A B7A B8A -153.2(2) . . . . ?
C13A C2A B7A B11A 107.2(2) . . . . ?
C13A C2A B7A B12A 145.8(2) . . . . ?
C13A C2A B11A B6A 107.6(2) . . . . ?
C13A C2A B11A B7A -110.2(2) . . . . ?
C13A C2A B11A B10A 146.4(2) . . . . ?
C13A C2A B11A B12A -150.8(2) . . . . ?
C13A C14A C15A C16A 173.1(2) . . . . ?
C13A C14A C19A C18A -172.9(2) . . . . ?
C14 C15 C16 C17 1.5(4) . . . . ?
C14A C15A C16A C17A -0.5(4) . . . . ?
C15 C14 C19 C18 1.2(4) . . . . ?
C15 C16 C17 C18 0.3(4) . . . . ?
C15A C14A C19A C18A 0.4(4) . . . . ?
C15A C16A C17A C18A 0.5(4) . . . . ?
C16 C17 C18 C19 -1.3(4) . . . . ?
C16A C17A C18A C19A -0.1(4) . . . . ?
C17 C18 C19 C14 0.6(4) . . . . ?
C17A C18A C19A C14A -0.3(4) . . . . ?
C19A C14A C15A C16A 0.1(4) . . . . ?
C19 C14 C15 C16 -2.2(4) . . . . ?
C20A C1A C2A Rh3A -103.44(18) . . . . ?
C20A C1A C2A C13A -6.0(3) . . . . ?
C20A C1A C2A B6A 100.5(2) . . . . ?
C20A C1A C2A B7A -153.34(19) . . . . ?
C20A C1A C2A B11A 139.3(2) . . . . ?
C20A C1A B4A Rh3A 97.5(2) . . . . ?
C20A C1A B4A B5A -106.1(2) . . . . ?
C20A C1A B4A B8A 155.8(2) . . . . ?
C20A C1A B4A B9A -143.1(2) . . . . ?
C20A C1A B5A B4A 118.0(2) . . . . ?
C20A C1A B5A B6A -99.7(2) . . . . ?
C20A C1A B5A B9A 157.8(2) . . . . ?
C20A C1A B5A B10A -138.9(2) . . . . ?
C20A C1A B6A C2A -111.1(2) . . . . ?
C20A C1A B6A B5A 110.9(2) . . . . ?
C20A C1A B6A B10A 150.91(19) . . . . ?
C20A C1A B6A B11A -146.0(2) . . . . ?
C20A C21A C22A C23A -179.8(2) . . . . ?
C20A C21A C26A C25A -178.8(2) . . . . ?
C20 C1 C2 Rh3 -97.52(19) . . . . ?
C20 C1 C2 C13 6.9(3) . . . . ?
C20 C1 C2 B6 106.6(2) . . . . ?
C20 C1 C2 B7 -147.8(2) . . . . ?
C20 C1 C2 B11 144.3(2) . . . . ?
C20 C1 B4 Rh3 93.84(19) . . . . ?
C20 C1 B4 B5 -107.9(2) . . . . ?
C20 C1 B4 B8 152.7(2) . . . . ?
C20 C1 B4 B9 -145.7(2) . . . . ?
C20 C1 B5 B4 111.3(2) . . . . ?
C20 C1 B5 B6 -106.7(2) . . . . ?
C20 C1 B5 B9 151.2(2) . . . . ?
C20 C1 B5 B10 -145.7(2) . . . . ?
C20 C1 B6 C2 -113.1(2) . . . . ?
C20 C1 B6 B5 108.7(2) . . . . ?
C20 C1 B6 B10 148.8(2) . . . . ?
C20 C1 B6 B11 -147.7(2) . . . . ?
C20 C21 C22 C23 174.8(2) . . . . ?
C20 C21 C26 C25 -175.2(2) . . . . ?
C21A C22A C23A C24A -2.2(4) . . . . ?
C21 C22 C23 C24 -0.3(4) . . . . ?
C22A C21A C26A C25A -2.1(4) . . . . ?
C22A C23A C24A C25A -0.6(4) . . . . ?
C22 C21 C26 C25 -0.1(4) . . . . ?
C22 C23 C24 C25 0.9(4) . . . . ?
C23A C24A C25A C26A 2.0(4) . . . . ?
C23 C24 C25 C26 -1.1(4) . . . . ?
C24 C25 C26 C21 0.8(4) . . . . ?
C24A C25A C26A C21A -0.6(4) . . . . ?
C26 C21 C22 C23 -0.1(3) . . . . ?
C26A C21A C22A C23A 3.5(4) . . . . ?
C27A C28A C29A Rh3A 37.1(2) . . . . ?
C27A C28A C29A C30A -45.8(3) . . . . ?
C27 C28 C29 Rh3 35.4(3) . . . . ?
C27 C28 C29 C30 -47.3(3) . . . . ?
C28A C27A C34A Rh3A 13.2(3) . . . . ?
C28A C27A C34A C33A 95.3(3) . . . . ?
C28A C29A C30A Rh3A 104.4(2) . . . . ?
C28A C29A C30A C31A -2.7(4) . . . . ?
C28 C27 C34 Rh3 11.9(3) . . . . ?
C28 C27 C34 C33 94.6(3) . . . . ?
C28 C29 C30 Rh3 104.9(2) . . . . ?
C28 C29 C30 C31 -2.2(4) . . . . ?
C29A C30A C31A C32A 94.7(3) . . . . ?
C29 C30 C31 C32 94.3(3) . . . . ?
C30 C31 C32 C33 -30.1(3) . . . . ?
C30A C31A C32A C33A -31.3(3) . . . . ?
C31A C32A C33A Rh3A 35.8(2) . . . . ?
C31A C32A C33A C34A -46.7(3) . . . . ?
C31 C32 C33 Rh3 34.5(3) . . . . ?
C31 C32 C33 C34 -47.4(4) . . . . ?
C32A C33A C34A Rh3A 104.8(2) . . . . ?
C32A C33A C34A C27A -2.6(4) . . . . ?
C32 C33 C34 Rh3 104.6(3) . . . . ?
C32 C33 C34 C27 -2.9(4) . . . . ?
C34A C27A C28A C29A -32.3(3) . . . . ?
C34 C27 C28 C29 -30.3(3) . . . . ?
C36A P35A C42A C43A -174.89(19) . . . . ?
C36A P35A C42A C47A 5.1(2) . . . . ?
C36A P35A C48A C49A -85.0(2) . . . . ?
C36A P35A C48A C53A 95.6(2) . . . . ?
C36A C37A C38A C39A 0.0(4) . . . . ?
C36 P35 C42 C43 172.9(2) . . . . ?
C36 P35 C42 C47 -10.0(3) . . . . ?
C36 P35 C48 C49 -51.0(2) . . . . ?
C36 P35 C48 C53 131.5(2) . . . . ?
C36 C37 C38 C39 -1.3(4) . . . . ?
C37 C36 C41 C40 -0.4(4) . . . . ?
C37 C38 C39 C40 0.2(4) . . . . ?
C37A C36A C41A C40A 0.4(4) . . . . ?
C37A C38A C39A C40A 0.0(4) . . . . ?
C38 C39 C40 C41 0.7(4) . . . . ?
C38A C39A C40A C41A 0.2(4) . . . . ?
C39A C40A C41A C36A -0.4(4) . . . . ?
C39 C40 C41 C36 -0.6(4) . . . . ?
C41 C36 C37 C38 1.4(4) . . . . ?
C41A C36A C37A C38A -0.2(4) . . . . ?
C42 P35 C36 C37 64.9(2) . . . . ?
C42 P35 C36 C41 -117.0(2) . . . . ?
C42 P35 C48 C49 60.1(2) . . . . ?
C42 P35 C48 C53 -117.4(2) . . . . ?
C42 C43 C44 C45 0.4(4) . . . . ?
C42A P35A C36A C37A 65.4(2) . . . . ?
C42A P35A C36A C41A -115.9(2) . . . . ?
C42A P35A C48A C49A 24.2(2) . . . . ?
C42A P35A C48A C53A -155.2(2) . . . . ?
C42A C43A C44A C45A 0.7(4) . . . . ?
C43A C42A C47A C46A 1.6(4) . . . . ?
C43A C44A C45A C46A 1.1(4) . . . . ?
C43 C42 C47 C46 2.7(4) . . . . ?
C43 C44 C45 C46 2.1(4) . . . . ?
C44A C45A C46A C47A -1.5(4) . . . . ?
C44 C45 C46 C47 -2.2(4) . . . . ?
C45A C46A C47A C42A 0.1(4) . . . . ?
C45 C46 C47 C42 -0.3(4) . . . . ?
C47 C42 C43 C44 -2.8(4) . . . . ?
C47A C42A C43A C44A -2.1(4) . . . . ?
C48A P35A C36A C37A 174.87(19) . . . . ?
C48A P35A C36A C41A -6.4(2) . . . . ?
C48A P35A C42A C43A 72.7(2) . . . . ?
C48A P35A C42A C47A -107.3(2) . . . . ?
C48A C49A C50A C51A -1.6(4) . . . . ?
C48 P35 C36 C37 174.41(18) . . . . ?
C48 P35 C36 C41 -7.4(2) . . . . ?
C48 P35 C42 C43 59.3(2) . . . . ?
C48 P35 C42 C47 -123.6(2) . . . . ?
C48 C49 C50 C51 1.3(4) . . . . ?
C49A C48A C53A C52A 1.7(4) . . . . ?
C49A C50A C51A C52A 1.6(4) . . . . ?
C49 C48 C53 C52 1.7(4) . . . . ?
C49 C50 C51 C52 0.2(4) . . . . ?
C50 C51 C52 C53 -0.8(4) . . . . ?
C50A C51A C52A C53A 0.2(4) . . . . ?
C51A C52A C53A C48A -1.8(4) . . . . ?
C51 C52 C53 C48 -0.2(4) . . . . ?
C53A C48A C49A C50A 0.0(4) . . . . ?
C53 C48 C49 C50 -2.2(4) . . . . ?
B4A C1A C2A Rh3A 49.77(14) . . . . ?
B4A C1A C2A C13A 147.2(2) . . . . ?
B4A C1A C2A B6A -106.3(2) . . . . ?
B4A C1A C2A B7A -0.1(2) . . . . ?
B4A C1A C2A B11A -67.4(2) . . . . ?
B4A C1A C20A C21A 40.6(3) . . . . ?
B4A C1A B5A B6A 142.28(19) . . . . ?
B4A C1A B5A B9A 39.73(19) . . . . ?
B4A C1A B5A B10A 103.1(2) . . . . ?
B4A C1A B6A C2A 101.7(2) . . . . ?
B4A C1A B6A B5A -36.38(19) . . . . ?
B4A C1A B6A B10A 3.7(3) . . . . ?
B4A C1A B6A B11A 66.7(2) . . . . ?
B4A B5A B6A C1A 34.17(17) . . . . ?
B4A B5A B6A C2A 0.3(2) . . . . ?
B4A B5A B6A B10A -100.9(2) . . . . ?
B4A B5A B6A B11A -59.8(2) . . . . ?
B4A B5A B9A B8A 35.74(19) . . . . ?
B4A B5A B9A B10A 137.8(2) . . . . ?
B4A B5A B9A B12A 99.5(2) . . . . ?
B4A B5A B10A B6A 102.6(2) . . . . ?
B4A B5A B10A B9A -38.66(18) . . . . ?
B4A B5A B10A B11A 62.4(2) . . . . ?
B4A B5A B10A B12A -0.3(3) . . . . ?
B4A B8A B9A B5A -35.9(2) . . . . ?
B4A B8A B9A B10A -100.6(2) . . . . ?
B4A B8A B9A B12A -135.1(2) . . . . ?
B4A B8A B12A B7A -94.81(19) . . . . ?
B4A B8A B12A B9A 40.31(18) . . . . ?
B4A B8A B12A B10A 5.9(3) . . . . ?
B4A B8A B12A B11A -58.4(2) . . . . ?
B4A B9A B10A B5A 38.16(18) . . . . ?
B4A B9A B10A B6A 3.4(3) . . . . ?
B4A B9A B10A B11A -60.0(2) . . . . ?
B4A B9A B10A B12A -98.8(2) . . . . ?
B4A B9A B12A B7A 0.5(2) . . . . ?
B4A B9A B12A B8A -39.68(17) . . . . ?
B4A B9A B12A B10A 102.3(2) . . . . ?
B4A B9A B12A B11A 63.4(2) . . . . ?
B4 C1 C2 Rh3 49.14(14) . . . . ?
B4 C1 C2 C13 153.57(19) . . . . ?
B4 C1 C2 B6 -106.75(19) . . . . ?
B4 C1 C2 B7 -1.2(2) . . . . ?
B4 C1 C2 B11 -69.1(2) . . . . ?
B4 C1 C20 C21 114.4(2) . . . . ?
B4 C1 B5 B6 142.0(2) . . . . ?
B4 C1 B5 B9 39.88(18) . . . . ?
B4 C1 B5 B10 103.0(2) . . . . ?
B4 C1 B6 C2 101.7(2) . . . . ?
B4 C1 B6 B5 -36.6(2) . . . . ?
B4 C1 B6 B10 3.5(3) . . . . ?
B4 C1 B6 B11 67.1(2) . . . . ?
B4 B5 B6 C1 34.76(18) . . . . ?
B4 B5 B6 C2 1.2(3) . . . . ?
B4 B5 B6 B10 -100.3(2) . . . . ?
B4 B5 B6 B11 -58.8(2) . . . . ?
B4 B5 B9 B8 35.97(18) . . . . ?
B4 B5 B9 B10 137.8(2) . . . . ?
B4 B5 B9 B12 99.2(2) . . . . ?
B4 B5 B10 B6 102.9(2) . . . . ?
B4 B5 B10 B9 -38.39(18) . . . . ?
B4 B5 B10 B11 62.9(2) . . . . ?
B4 B5 B10 B12 0.5(2) . . . . ?
B4 B8 B9 B5 -36.06(18) . . . . ?
B4 B8 B9 B10 -100.0(2) . . . . ?
B4 B8 B9 B12 -134.80(19) . . . . ?
B4 B8 B12 B7 -95.5(2) . . . . ?
B4 B8 B12 B9 40.34(18) . . . . ?
B4 B8 B12 B10 5.3(2) . . . . ?
B4 B8 B12 B11 -59.3(2) . . . . ?
B4 B9 B10 B5 37.73(19) . . . . ?
B4 B9 B10 B6 2.8(3) . . . . ?
B4 B9 B10 B11 -60.4(2) . . . . ?
B4 B9 B10 B12 -98.5(2) . . . . ?
B4 B9 B12 B7 -0.1(2) . . . . ?
B4 B9 B12 B8 -39.72(18) . . . . ?
B4 B9 B12 B10 101.7(2) . . . . ?
B4 B9 B12 B11 63.1(2) . . . . ?
B5 C1 C2 Rh3 116.84(17) . . . . ?
B5 C1 C2 C13 -138.7(2) . . . . ?
B5 C1 C2 B6 -39.06(18) . . . . ?
B5 C1 C2 B7 66.5(2) . . . . ?
B5 C1 C2 B11 -1.4(3) . . . . ?
B5 C1 C20 C21 41.6(3) . . . . ?
B5 C1 B4 Rh3 -158.25(17) . . . . ?
B5 C1 B4 B8 -99.4(2) . . . . ?
B5 C1 B4 B9 -37.81(18) . . . . ?
B5 C1 B6 C2 138.2(2) . . . . ?
B5 C1 B6 B10 40.10(19) . . . . ?
B5 C1 B6 B11 103.6(2) . . . . ?
B5 B4 B8 Rh3 -122.17(17) . . . . ?
B5 B4 B8 P35 129.28(18) . . . . ?
B5 B4 B8 B7 -67.6(2) . . . . ?
B5 B4 B8 B9 35.05(18) . . . . ?
B5 B4 B8 B12 -4.9(2) . . . . ?
B5 B4 B9 B8 -140.1(2) . . . . ?
B5 B4 B9 B10 -37.68(19) . . . . ?
B5 B4 B9 B12 -100.4(2) . . . . ?
B5 B6 B10 B9 34.92(19) . . . . ?
B5 B6 B10 B11 134.1(2) . . . . ?
B5 B6 B10 B12 99.1(2) . . . . ?
B5 B6 B11 C2 93.28(19) . . . . ?
B5 B6 B11 B7 59.1(2) . . . . ?
B5 B6 B11 B10 -41.39(18) . . . . ?
B5 B6 B11 B12 -6.4(2) . . . . ?
B5 B9 B10 B6 -34.90(19) . . . . ?
B5 B9 B10 B11 -98.1(2) . . . . ?
B5 B9 B10 B12 -136.2(2) . . . . ?
B5 B9 B12 B7 -63.1(2) . . . . ?
B5 B9 B12 B8 -102.7(2) . . . . ?
B5 B9 B12 B10 38.75(17) . . . . ?
B5 B9 B12 B11 0.1(2) . . . . ?
B5 B10 B11 C2 -0.3(2) . . . . ?
B5 B10 B11 B6 40.03(18) . . . . ?
B5 B10 B11 B7 -63.1(2) . . . . ?
B5 B10 B11 B12 -101.0(2) . . . . ?
B5 B10 B12 B7 61.1(2) . . . . ?
B5 B10 B12 B8 -3.7(2) . . . . ?
B5 B10 B12 B9 -38.70(18) . . . . ?
B5 B10 B12 B11 98.2(2) . . . . ?
B5A C1A C2A Rh3A 117.56(17) . . . . ?
B5A C1A C2A C13A -145.0(2) . . . . ?
B5A C1A C2A B6A -38.52(18) . . . . ?
B5A C1A C2A B7A 67.7(2) . . . . ?
B5A C1A C2A B11A 0.4(3) . . . . ?
B5A C1A C20A C21A -34.7(3) . . . . ?
B5A C1A B4A Rh3A -156.42(16) . . . . ?
B5A C1A B4A B8A -98.1(2) . . . . ?
B5A C1A B4A B9A -37.07(17) . . . . ?
B5A C1A B6A C2A 138.05(19) . . . . ?
B5A C1A B6A B10A 40.04(18) . . . . ?
B5A C1A B6A B11A 103.1(2) . . . . ?
B5A B4A B8A Rh3A -121.54(18) . . . . ?
B5A B4A B8A P35A 127.96(19) . . . . ?
B5A B4A B8A B7A -68.2(2) . . . . ?
B5A B4A B8A B9A 33.94(19) . . . . ?
B5A B4A B8A B12A -5.9(2) . . . . ?
B5A B4A B9A B8A -140.8(2) . . . . ?
B5A B4A B9A B10A -38.01(18) . . . . ?
B5A B4A B9A B12A -101.1(2) . . . . ?
B5A B6A B10A B9A 34.68(18) . . . . ?
B5A B6A B10A B11A 134.1(2) . . . . ?
B5A B6A B10A B12A 98.9(2) . . . . ?
B5A B6A B11A C2A 94.0(2) . . . . ?
B5A B6A B11A B7A 59.0(2) . . . . ?
B5A B6A B11A B10A -41.20(18) . . . . ?
B5A B6A B11A B12A -6.2(2) . . . . ?
B5A B9A B10A B6A -34.77(18) . . . . ?
B5A B9A B10A B11A -98.2(2) . . . . ?
B5A B9A B10A B12A -136.9(2) . . . . ?
B5A B9A B12A B7A -63.3(2) . . . . ?
B5A B9A B12A B8A -103.5(2) . . . . ?
B5A B9A B12A B10A 38.50(18) . . . . ?
B5A B9A B12A B11A -0.3(2) . . . . ?
B5A B10A B11A C2A 0.6(2) . . . . ?
B5A B10A B11A B6A 39.98(18) . . . . ?
B5A B10A B11A B7A -63.5(2) . . . . ?
B5A B10A B11A B12A -101.0(2) . . . . ?
B5A B10A B12A B7A 61.4(2) . . . . ?
B5A B10A B12A B8A -3.5(3) . . . . ?
B5A B10A B12A B9A -37.93(19) . . . . ?
B5A B10A B12A B11A 98.3(2) . . . . ?
B6A C1A C2A Rh3A 156.08(15) . . . . ?
B6A C1A C2A C13A -106.5(2) . . . . ?
B6A C1A C2A B7A 106.2(2) . . . . ?
B6A C1A C2A B11A 38.87(19) . . . . ?
B6A C1A C20A C21A -101.7(2) . . . . ?
B6A C1A B4A Rh3A -120.91(17) . . . . ?
B6A C1A B4A B5A 35.51(18) . . . . ?
B6A C1A B4A B8A -62.6(2) . . . . ?
B6A C1A B4A B9A -1.6(2) . . . . ?
B6A C1A B5A B4A -142.28(19) . . . . ?
B6A C1A B5A B9A -102.5(2) . . . . ?
B6A C1A B5A B10A -39.23(18) . . . . ?
B6A C2A C13A C14A 13.6(3) . . . . ?
B6A C2A B7A Rh3A 123.10(18) . . . . ?
B6A C2A B7A B8A 63.7(2) . . . . ?
B6A C2A B7A B11A -36.0(2) . . . . ?
B6A C2A B7A B12A 2.7(3) . . . . ?
B6A C2A B11A B7A 142.2(2) . . . . ?
B6A C2A B11A B10A 38.83(18) . . . . ?
B6A C2A B11A B12A 101.6(2) . . . . ?
B6A B5A B9A B4A -103.0(2) . . . . ?
B6A B5A B9A B8A -67.3(2) . . . . ?
B6A B5A B9A B10A 34.79(18) . . . . ?
B6A B5A B9A B12A -3.5(2) . . . . ?
B6A B5A B10A B9A -141.2(2) . . . . ?
B6A B5A B10A B11A -40.20(18) . . . . ?
B6A B5A B10A B12A -102.9(2) . . . . ?
B6A B10A B11A C2A -39.41(18) . . . . ?
B6A B10A B11A B7A -103.5(2) . . . . ?
B6A B10A B11A B12A -141.0(2) . . . . ?
B6A B10A B12A B7A -1.6(3) . . . . ?
B6A B10A B12A B8A -66.5(3) . . . . ?
B6A B10A B12A B9A -101.0(2) . . . . ?
B6A B10A B12A B11A 35.29(19) . . . . ?
B6A B11A B12A B7A 104.2(2) . . . . ?
B6A B11A B12A B8A 67.4(2) . . . . ?
B6A B11A B12A B9A 4.0(2) . . . . ?
B6A B11A B12A B10A -34.64(18) . . . . ?
B6 C1 C2 Rh3 155.89(14) . . . . ?
B6 C1 C2 C13 -99.7(2) . . . . ?
B6 C1 C2 B7 105.6(2) . . . . ?
B6 C1 C2 B11 37.70(18) . . . . ?
B6 C1 C20 C21 -28.4(3) . . . . ?
B6 C1 B4 Rh3 -122.22(17) . . . . ?
B6 C1 B4 B5 36.0(2) . . . . ?
B6 C1 B4 B8 -63.4(2) . . . . ?
B6 C1 B4 B9 -1.8(3) . . . . ?
B6 C1 B5 B4 -142.0(2) . . . . ?
B6 C1 B5 B9 -102.1(2) . . . . ?
B6 C1 B5 B10 -38.97(18) . . . . ?
B6 C2 C13 C14 94.5(3) . . . . ?
B6 C2 B7 Rh3 121.90(17) . . . . ?
B6 C2 B7 B8 64.1(2) . . . . ?
B6 C2 B7 B11 -35.31(19) . . . . ?
B6 C2 B7 B12 3.2(2) . . . . ?
B6 C2 B11 B7 142.52(19) . . . . ?
B6 C2 B11 B10 39.24(18) . . . . ?
B6 C2 B11 B12 102.0(2) . . . . ?
B6 B5 B9 B4 -103.3(2) . . . . ?
B6 B5 B9 B8 -67.4(2) . . . . ?
B6 B5 B9 B10 34.51(18) . . . . ?
B6 B5 B9 B12 -4.1(2) . . . . ?
B6 B5 B10 B9 -141.3(2) . . . . ?
B6 B5 B10 B11 -40.01(18) . . . . ?
B6 B5 B10 B12 -102.4(2) . . . . ?
B6 B10 B11 C2 -40.36(18) . . . . ?
B6 B10 B11 B7 -103.1(2) . . . . ?
B6 B10 B11 B12 -141.0(2) . . . . ?
B6 B10 B12 B7 -2.0(3) . . . . ?
B6 B10 B12 B8 -66.8(2) . . . . ?
B6 B10 B12 B9 -101.8(2) . . . . ?
B6 B10 B12 B11 35.07(18) . . . . ?
B6 B11 B12 B7 104.2(2) . . . . ?
B6 B11 B12 B8 67.6(2) . . . . ?
B6 B11 B12 B9 3.9(2) . . . . ?
B6 B11 B12 B10 -34.55(18) . . . . ?
B7A C2A C13A C14A -128.2(2) . . . . ?
B7A C2A B6A C1A -102.6(2) . . . . ?
B7A C2A B6A B5A -66.8(2) . . . . ?
B7A C2A B6A B10A -3.7(3) . . . . ?
B7A C2A B6A B11A 36.1(2) . . . . ?
B7A C2A B11A B6A -142.2(2) . . . . ?
B7A C2A B11A B10A -103.4(2) . . . . ?
B7A C2A B11A B12A -40.57(18) . . . . ?
B7A B8A B9A B4A 95.42(19) . . . . ?
B7A B8A B9A B5A 59.5(2) . . . . ?
B7A B8A B9A B10A -5.2(2) . . . . ?
B7A B8A B9A B12A -39.72(18) . . . . ?
B7A B8A B12A B9A 135.12(19) . . . . ?
B7A B8A B12A B10A 100.7(2) . . . . ?
B7A B8A B12A B11A 36.36(18) . . . . ?
B7A B11A B12A B8A -36.82(18) . . . . ?
B7A B11A B12A B9A -100.2(2) . . . . ?
B7A B11A B12A B10A -138.8(2) . . . . ?
B7 C2 C13 C14 -46.0(3) . . . . ?
B7 C2 B6 C1 -103.1(2) . . . . ?
B7 C2 B6 B5 -67.7(2) . . . . ?
B7 C2 B6 B10 -4.5(3) . . . . ?
B7 C2 B6 B11 36.03(19) . . . . ?
B7 C2 B11 B6 -142.52(19) . . . . ?
B7 C2 B11 B10 -103.3(2) . . . . ?
B7 C2 B11 B12 -40.56(19) . . . . ?
B7 B8 B9 B4 95.4(2) . . . . ?
B7 B8 B9 B5 59.3(2) . . . . ?
B7 B8 B9 B10 -4.6(3) . . . . ?
B7 B8 B9 B12 -39.41(18) . . . . ?
B7 B8 B12 B9 135.8(2) . . . . ?
B7 B8 B12 B10 100.8(2) . . . . ?
B7 B8 B12 B11 36.15(19) . . . . ?
B7 B11 B12 B8 -36.53(19) . . . . ?
B7 B11 B12 B9 -100.3(2) . . . . ?
B7 B11 B12 B10 -138.7(2) . . . . ?
B8 P35 C36 C37 -57.5(2) . . . . ?
B8 P35 C36 C41 120.6(2) . . . . ?
B8 P35 C42 C43 -66.5(2) . . . . ?
B8 P35 C42 C47 110.6(2) . . . . ?
B8 P35 C48 C49 -175.93(19) . . . . ?
B8 P35 C48 C53 6.6(2) . . . . ?
B8 B4 B5 C1 100.5(2) . . . . ?
B8 B4 B5 B6 65.7(2) . . . . ?
B8 B4 B5 B9 -35.26(18) . . . . ?
B8 B4 B5 B10 2.7(2) . . . . ?
B8 B4 B9 B5 140.1(2) . . . . ?
B8 B4 B9 B10 102.4(2) . . . . ?
B8 B4 B9 B12 39.71(18) . . . . ?
B8 B7 B11 C2 -99.9(2) . . . . ?
B8 B7 B11 B6 -65.2(2) . . . . ?
B8 B7 B11 B10 -2.3(3) . . . . ?
B8 B7 B11 B12 34.95(18) . . . . ?
B8 B7 B12 B9 -39.30(18) . . . . ?
B8 B7 B12 B10 -102.7(2) . . . . ?
B8 B7 B12 B11 -140.0(2) . . . . ?
B8 B9 B10 B5 101.4(2) . . . . ?
B8 B9 B10 B6 66.5(3) . . . . ?
B8 B9 B10 B11 3.3(3) . . . . ?
B8 B9 B10 B12 -34.86(18) . . . . ?
B8 B9 B12 B7 39.65(18) . . . . ?
B8 B9 B12 B10 141.5(2) . . . . ?
B8 B9 B12 B11 102.8(2) . . . . ?
B8A P35A C36A C37A -59.1(2) . . . . ?
B8A P35A C36A C41A 119.6(2) . . . . ?
B8A P35A C42A C43A -52.3(2) . . . . ?
B8A P35A C42A C47A 127.7(2) . . . . ?
B8A P35A C48A C49A 150.0(2) . . . . ?
B8A P35A C48A C53A -29.3(2) . . . . ?
B8A B4A B5A C1A 101.8(2) . . . . ?
B8A B4A B5A B6A 67.3(2) . . . . ?
B8A B4A B5A B9A -34.29(19) . . . . ?
B8A B4A B5A B10A 3.8(3) . . . . ?
B8A B4A B9A B5A 140.8(2) . . . . ?
B8A B4A B9A B10A 102.8(2) . . . . ?
B8A B4A B9A B12A 39.62(18) . . . . ?
B8A B7A B11A C2A -99.55(19) . . . . ?
B8A B7A B11A B6A -64.9(2) . . . . ?
B8A B7A B11A B10A -1.7(2) . . . . ?
B8A B7A B11A B12A 35.32(18) . . . . ?
B8A B7A B12A B9A -39.66(18) . . . . ?
B8A B7A B12A B10A -102.7(2) . . . . ?
B8A B7A B12A B11A -139.8(2) . . . . ?
B8A B9A B10A B5A 102.3(2) . . . . ?
B8A B9A B10A B6A 67.5(2) . . . . ?
B8A B9A B10A B11A 4.1(3) . . . . ?
B8A B9A B10A B12A -34.61(18) . . . . ?
B8A B9A B12A B7A 40.18(18) . . . . ?
B8A B9A B12A B10A 142.0(2) . . . . ?
B8A B9A B12A B11A 103.1(2) . . . . ?
B9A B4A B5A C1A 136.1(2) . . . . ?
B9A B4A B5A B6A 101.5(2) . . . . ?
B9A B4A B5A B10A 38.14(19) . . . . ?
B9A B4A B8A Rh3A -155.48(17) . . . . ?
B9A B4A B8A P35A 94.0(2) . . . . ?
B9A B4A B8A B7A -102.18(19) . . . . ?
B9A B4A B8A B12A -39.80(18) . . . . ?
B9A B5A B6A C1A 99.9(2) . . . . ?
B9A B5A B6A C2A 66.1(2) . . . . ?
B9A B5A B6A B10A -35.18(18) . . . . ?
B9A B5A B6A B11A 6.0(2) . . . . ?
B9A B5A B10A B6A 141.2(2) . . . . ?
B9A B5A B10A B11A 101.0(2) . . . . ?
B9A B5A B10A B12A 38.36(19) . . . . ?
B9A B8A B12A B7A -135.12(19) . . . . ?
B9A B8A B12A B10A -34.44(19) . . . . ?
B9A B8A B12A B11A -98.8(2) . . . . ?
B9A B10A B11A C2A 62.7(2) . . . . ?
B9A B10A B11A B6A 102.1(2) . . . . ?
B9A B10A B11A B7A -1.4(3) . . . . ?
B9A B10A B11A B12A -38.93(18) . . . . ?
B9A B10A B12A B7A 99.4(2) . . . . ?
B9A B10A B12A B8A 34.47(19) . . . . ?
B9A B10A B12A B11A 136.3(2) . . . . ?
B9 B4 B5 C1 135.8(2) . . . . ?
B9 B4 B5 B6 101.0(2) . . . . ?
B9 B4 B5 B10 37.98(18) . . . . ?
B9 B4 B8 Rh3 -157.23(16) . . . . ?
B9 B4 B8 P35 94.2(2) . . . . ?
B9 B4 B8 B7 -102.63(19) . . . . ?
B9 B4 B8 B12 -39.93(17) . . . . ?
B9 B5 B6 C1 100.1(2) . . . . ?
B9 B5 B6 C2 66.5(2) . . . . ?
B9 B5 B6 B10 -35.00(18) . . . . ?
B9 B5 B6 B11 6.5(2) . . . . ?
B9 B5 B10 B6 141.3(2) . . . . ?
B9 B5 B10 B11 101.3(2) . . . . ?
B9 B5 B10 B12 38.93(18) . . . . ?
B9 B8 B12 B7 -135.8(2) . . . . ?
B9 B8 B12 B10 -34.99(18) . . . . ?
B9 B8 B12 B11 -99.7(2) . . . . ?
B9 B10 B11 C2 62.2(2) . . . . ?
B9 B10 B11 B6 102.6(2) . . . . ?
B9 B10 B11 B7 -0.6(3) . . . . ?
B9 B10 B11 B12 -38.41(18) . . . . ?
B9 B10 B12 B7 99.9(2) . . . . ?
B9 B10 B12 B8 35.02(18) . . . . ?
B9 B10 B12 B11 136.90(19) . . . . ?
B10A B5A B6A C1A 135.10(19) . . . . ?
B10A B5A B6A C2A 101.26(19) . . . . ?
B10A B5A B6A B11A 41.17(18) . . . . ?
B10A B5A B9A B4A -137.8(2) . . . . ?
B10A B5A B9A B8A -102.1(2) . . . . ?
B10A B5A B9A B12A -38.30(18) . . . . ?
B10A B6A B11A C2A 135.2(2) . . . . ?
B10A B6A B11A B7A 100.2(2) . . . . ?
B10A B6A B11A B12A 35.03(18) . . . . ?
B10A B9A B12A B7A -101.8(2) . . . . ?
B10A B9A B12A B8A -142.0(2) . . . . ?
B10A B9A B12A B11A -38.84(18) . . . . ?
B10A B11A B12A B7A 138.8(2) . . . . ?
B10A B11A B12A B8A 102.0(2) . . . . ?
B10A B11A B12A B9A 38.67(18) . . . . ?
B10 B5 B6 C1 135.1(2) . . . . ?
B10 B5 B6 C2 101.5(2) . . . . ?
B10 B5 B6 B11 41.52(18) . . . . ?
B10 B5 B9 B4 -137.8(2) . . . . ?
B10 B5 B9 B8 -101.9(2) . . . . ?
B10 B5 B9 B12 -38.60(18) . . . . ?
B10 B6 B11 C2 134.68(19) . . . . ?
B10 B6 B11 B7 100.5(2) . . . . ?
B10 B6 B11 B12 35.00(18) . . . . ?
B10 B9 B12 B7 -101.8(2) . . . . ?
B10 B9 B12 B8 -141.5(2) . . . . ?
B10 B9 B12 B11 -38.62(18) . . . . ?
B10 B11 B12 B7 138.7(2) . . . . ?
B10 B11 B12 B8 102.2(2) . . . . ?
B10 B11 B12 B9 38.40(17) . . . . ?
B11 C2 C13 C14 27.8(3) . . . . ?
B11 C2 B6 C1 -139.14(19) . . . . ?
B11 C2 B6 B5 -103.7(2) . . . . ?
B11 C2 B6 B10 -40.50(18) . . . . ?
B11 C2 B7 Rh3 157.21(16) . . . . ?
B11 C2 B7 B8 99.4(2) . . . . ?
B11 C2 B7 B12 38.49(17) . . . . ?
B11 B6 B10 B5 -134.1(2) . . . . ?
B11 B6 B10 B9 -99.2(2) . . . . ?
B11 B6 B10 B12 -35.03(18) . . . . ?
B11 B7 B8 Rh3 121.58(18) . . . . ?
B11 B7 B8 P35 -131.9(2) . . . . ?
B11 B7 B8 B4 67.3(2) . . . . ?
B11 B7 B8 B9 4.2(2) . . . . ?
B11 B7 B8 B12 -34.98(18) . . . . ?
B11 B7 B12 B8 140.0(2) . . . . ?
B11 B7 B12 B9 100.7(2) . . . . ?
B11 B7 B12 B10 37.30(19) . . . . ?
B11 B10 B12 B7 -37.05(18) . . . . ?
B11 B10 B12 B8 -101.9(2) . . . . ?
B11 B10 B12 B9 -136.90(19) . . . . ?
B11A C2A C13A C14A -56.7(3) . . . . ?
B11A C2A B6A C1A -138.7(2) . . . . ?
B11A C2A B6A B5A -102.9(2) . . . . ?
B11A C2A B6A B10A -39.81(19) . . . . ?
B11A C2A B7A Rh3A 159.08(16) . . . . ?
B11A C2A B7A B8A 99.7(2) . . . . ?
B11A C2A B7A B12A 38.66(18) . . . . ?
B11A B6A B10A B5A -134.1(2) . . . . ?
B11A B6A B10A B9A -99.4(2) . . . . ?
B11A B6A B10A B12A -35.25(19) . . . . ?
B11A B7A B8A Rh3A 121.50(17) . . . . ?
B11A B7A B8A P35A -130.6(2) . . . . ?
B11A B7A B8A B4A 67.4(2) . . . . ?
B11A B7A B8A B9A 4.2(2) . . . . ?
B11A B7A B8A B12A -35.46(18) . . . . ?
B11A B7A B12A B8A 139.8(2) . . . . ?
B11A B7A B12A B9A 100.1(2) . . . . ?
B11A B7A B12A B10A 37.01(19) . . . . ?
B11A B10A B12A B7A -36.88(19) . . . . ?
B11A B10A B12A B8A -101.8(2) . . . . ?
B11A B10A B12A B9A -136.3(2) . . . . ?
B12 B7 B8 Rh3 156.56(17) . . . . ?
B12 B7 B8 P35 -96.9(2) . . . . ?
B12 B7 B8 B4 102.25(19) . . . . ?
B12 B7 B8 B9 39.17(18) . . . . ?
B12 B7 B11 C2 -134.9(2) . . . . ?
B12 B7 B11 B6 -100.2(2) . . . . ?
B12 B7 B11 B10 -37.21(19) . . . . ?
B12 B8 B9 B4 134.80(19) . . . . ?
B12 B8 B9 B5 98.7(2) . . . . ?
B12 B8 B9 B10 34.77(18) . . . . ?
B12 B9 B10 B5 136.2(2) . . . . ?
B12 B9 B10 B6 101.3(2) . . . . ?
B12 B9 B10 B11 38.12(18) . . . . ?
B12 B10 B11 C2 100.6(2) . . . . ?
B12 B10 B11 B6 141.0(2) . . . . ?
B12 B10 B11 B7 37.85(18) . . . . ?
B12A B7A B8A Rh3A 156.96(16) . . . . ?
B12A B7A B8A P35A -95.2(2) . . . . ?
B12A B7A B8A B4A 102.90(19) . . . . ?
B12A B7A B8A B9A 39.64(17) . . . . ?
B12A B7A B11A C2A -134.9(2) . . . . ?
B12A B7A B11A B6A -100.2(2) . . . . ?
B12A B7A B11A B10A -37.05(18) . . . . ?
B12A B8A B9A B4A 135.1(2) . . . . ?
B12A B8A B9A B5A 99.2(2) . . . . ?
B12A B8A B9A B10A 34.54(19) . . . . ?
B12A B9A B10A B5A 136.9(2) . . . . ?
B12A B9A B10A B6A 102.2(2) . . . . ?
B12A B9A B10A B11A 38.75(18) . . . . ?
B12A B10A B11A C2A 101.6(2) . . . . ?
B12A B10A B11A B6A 141.0(2) . . . . ?
B12A B10A B11A B7A 37.52(18) . . . . ?
